data_7705856
loop_
_publ_author_name
'Hood, Thomas M.'
'Chaplin, Adrian B.'

_publ_section_title
;
 Reactions of Rh(PNP) pincer complexes with terminal alkynes: homocoupling
 through a ring or not at all.
;
_journal_issue 46
_journal_name_full 'Dalton transactions (Cambridge, England : 2003)'
_journal_page_first 16649
_journal_page_last 16652
_journal_paper_doi 10.1039/d0dt03550e
_journal_volume 49
_journal_year 2020
_chemical_formula_moiety 'C66 H118 N2 P4 Rh2, 2(C32 H12 B F24)'
_chemical_formula_sum 'C130 H142 B2 F48 N2 P4 Rh2'
_chemical_formula_weight 2995.77
_chemical_melting_point ?
_space_group_crystal_system monoclinic
_space_group_IT_number 9
_space_group_name_Hall 'C -2yc'
_space_group_name_H-M_alt 'C 1 c 1'
_atom_sites_solution_hydrogens geom
_atom_sites_solution_primary dual
_atom_sites_solution_secondary difmap
_audit_creation_date 2020-07-23
_audit_creation_method
;
Olex2 1.2
(compiled 2018.05.29 svn.r3510 for OlexSys, GUI svn.r5506)
;
_audit_update_record
;
2020-08-27 deposited with the CCDC.	2020-11-03 downloaded from the CCDC.
;
_cell_angle_alpha 90
_cell_angle_beta 112.179(3)
_cell_angle_gamma 90
_cell_formula_units_Z 4
_cell_length_a 23.8941(5)
_cell_length_b 16.1966(4)
_cell_length_c 37.3543(8)
_cell_measurement_reflns_used 27601
_cell_measurement_temperature 150(2)
_cell_measurement_theta_max 73.6710
_cell_measurement_theta_min 3.3010
_cell_volume 13386.6(6)
_computing_cell_refinement 'CrysAlisPro 1.171.40.82a (Rigaku OD, 2020)'
_computing_data_collection 'CrysAlisPro 1.171.40.82a (Rigaku OD, 2020)'
_computing_data_reduction 'CrysAlisPro 1.171.40.82a (Rigaku OD, 2020)'
_computing_molecular_graphics 'Olex2 (Dolomanov et al., 2009)'
_computing_publication_material 'Olex2 (Dolomanov et al., 2009)'
_computing_structure_refinement 'ShelXL (Sheldrick, 2015)'
_computing_structure_solution 'ShelXT (Sheldrick, 2015)'
_diffrn_ambient_environment N~2~
_diffrn_ambient_temperature 150(2)
_diffrn_detector 'CCD plate'
_diffrn_detector_area_resol_mean 5.3046
_diffrn_detector_type AtlasS2
_diffrn_measured_fraction_theta_full 0.998
_diffrn_measured_fraction_theta_max 0.998
_diffrn_measurement_details
;
List of Runs (angles in degrees, time in seconds):

  # Type    Start    End  Width  t~exp~   \w     \q     \k     \f   Frames
#--------------------------------------------------------------------------
  1  \w   -119.00  -5.00   1.00   10.00    --  -37.82 -37.00 -30.00  114
  2  \w    -72.00  42.00   1.00   10.00    --  -37.82  57.00-150.00  114
  3  \w   -126.00 -37.00   1.00   10.00    --  -37.82 178.00  90.00   89
  4  \w   -119.00 -32.00   1.00   10.00    --  -37.82 171.00 173.00   87
  5  \w   -118.00  -4.00   1.00   10.00    --  -37.82 -57.00 -90.00  114
  6  \w   -118.00  -4.00   1.00   10.00    --  -37.82 -57.00-150.00  114
  7  \w   -118.00  -4.00   1.00   10.00    --  -37.82 -57.00  90.00  114
  8  \w   -118.00  -4.00   1.00   10.00    --  -37.82 -57.00 -30.00  114
  9  \w   -118.00  -4.00   1.00   10.00    --  -37.82 -57.00   0.00  114
 10  \w    -71.00  43.00   1.00   10.00    --  -37.82  37.00 120.00  114
 11  \w   -118.00  -4.00   1.00   10.00    --  -37.82 -57.00 150.00  114
 12  \w     67.00 132.00   1.00   10.00    --   37.82 171.00 173.00   65
 13  \w    -42.00  72.00   1.00   10.00    --   37.82 -57.00 -30.00  114
 14  \w    104.00 178.00   1.00   40.00    --  112.00 111.00-180.00   74
 15  \w     29.00 109.00   1.00   40.00    --  112.00-111.00-120.00   80
 16  \w    103.00 178.00   1.00   40.00    --  112.00  77.00   0.00   75
 17  \w     25.00 149.00   1.00   40.00    --  112.00 -77.00  30.00  124
 18  \w     77.00 178.00   1.00   40.00    --  112.00  61.00 150.00  101
 19  \w     24.00 106.00   1.00   40.00    --  112.00 -94.00  90.00   82
 20  \w     24.00 106.00   1.00   40.00    --  112.00 -94.00 -90.00   82
 21  \w     77.00 178.00   1.00   40.00    --  112.00  61.00 120.00  101
 22  \w    104.00 178.00   1.00   40.00    --  112.00 111.00  60.00   74
 23  \w     77.00 178.00   1.00   40.00    --  112.00  61.00  90.00  101
 24  \w     77.00 178.00   1.00   40.00    --  112.00  61.00  60.00  101
 25  \w     79.00 178.00   1.00   40.00    --  112.00  45.00 -30.00   99
 26  \w     24.00 106.00   1.00   40.00    --  112.00 -94.00   0.00   82
 27  \w     79.00 178.00   1.00   40.00    --  112.00  45.00 -90.00   99
 28  \w     77.00 178.00   1.00   40.00    --  112.00  61.00-180.00  101
 29  \w     77.00 178.00   1.00   40.00    --  112.00  61.00   0.00  101
 30  \w     77.00 178.00   1.00   40.00    --  112.00  61.00-150.00  101
 31  \w     77.00 178.00   1.00   40.00    --  112.00  61.00  30.00  101
 32  \w     77.00 178.00   1.00   40.00    --  112.00  61.00-120.00  101
 33  \w     79.00 178.00   1.00   40.00    --  112.00  45.00 -60.00   99
 34  \w     29.00 109.00   1.00   40.00    --  112.00-111.00-150.00   80
 35  \w     77.00 126.00   1.00   40.00    --  112.00  61.00 -90.00   49
 36  \w     77.00 178.00   1.00   40.00    --  112.00  61.00 -30.00  101
;
_diffrn_measurement_device 'four-circle diffractometer'
_diffrn_measurement_device_type 'Rigaku Oxford Diffraction: SuperNova, Dual, Cu at zero, AtlasS2'
_diffrn_measurement_method '\w scans'
_diffrn_orient_matrix_type 'CrysAlisPro convention (1999,Acta A55,543-557)'
_diffrn_orient_matrix_UB_11 0.0412034000
_diffrn_orient_matrix_UB_12 -0.0131570000
_diffrn_orient_matrix_UB_13 0.0427294000
_diffrn_orient_matrix_UB_21 0.0198484000
_diffrn_orient_matrix_UB_22 -0.0843087000
_diffrn_orient_matrix_UB_23 -0.0102377000
_diffrn_orient_matrix_UB_31 0.0524105000
_diffrn_orient_matrix_UB_32 0.0421273000
_diffrn_orient_matrix_UB_33 -0.0074108000
_diffrn_radiation_monochromator mirror
_diffrn_radiation_probe x-ray
_diffrn_radiation_type CuK\a
_diffrn_radiation_wavelength 1.54184
_diffrn_reflns_av_R_equivalents 0.1043
_diffrn_reflns_av_unetI/netI 0.0642
_diffrn_reflns_Laue_measured_fraction_full 0.998
_diffrn_reflns_Laue_measured_fraction_max 0.998
_diffrn_reflns_limit_h_max 28
_diffrn_reflns_limit_h_min -27
_diffrn_reflns_limit_k_max 19
_diffrn_reflns_limit_k_min -19
_diffrn_reflns_limit_l_max 44
_diffrn_reflns_limit_l_min -44
_diffrn_reflns_number 99942
_diffrn_reflns_point_group_measured_fraction_full 0.998
_diffrn_reflns_point_group_measured_fraction_max 0.998
_diffrn_reflns_theta_full 66.589
_diffrn_reflns_theta_max 66.589
_diffrn_reflns_theta_min 6.390
_diffrn_source 'micro-focus sealed X-ray tube'
_diffrn_source_type 'SuperNova (Cu) X-ray Source'
_exptl_absorpt_coefficient_mu 3.473
_exptl_absorpt_correction_T_max 1.000
_exptl_absorpt_correction_T_min 0.554
_exptl_absorpt_correction_type gaussian
_exptl_absorpt_process_details
;
CrysAlisPro 1.171.40.82a (Rigaku Oxford Diffraction, 2020)
Numerical absorption correction based on gaussian integration over
a multifaceted crystal model
Empirical absorption correction using spherical harmonics,
implemented in SCALE3 ABSPACK scaling algorithm.
;
_exptl_crystal_colour yellow
_exptl_crystal_colour_primary yellow
_exptl_crystal_density_diffrn 1.486
_exptl_crystal_density_meas ?
_exptl_crystal_description plate
_exptl_crystal_F_000 6112
_exptl_crystal_recrystallization_method 'Crystals grown from Et2O-SiMe4 at 293 K'
_exptl_crystal_size_max 0.189
_exptl_crystal_size_mid 0.11
_exptl_crystal_size_min 0.034
_refine_diff_density_max 2.044
_refine_diff_density_min -3.317
_refine_diff_density_rms 0.184
_refine_ls_abs_structure_details
;
 Refined as an inversion twin.
;
_refine_ls_abs_structure_Flack 0.43(3)
_refine_ls_extinction_method none
_refine_ls_goodness_of_fit_ref 1.079
_refine_ls_hydrogen_treatment constr
_refine_ls_matrix_type full
_refine_ls_number_parameters 1898
_refine_ls_number_reflns 22577
_refine_ls_number_restraints 3977
_refine_ls_restrained_S_all 1.044
_refine_ls_R_factor_all 0.1978
_refine_ls_R_factor_gt 0.1755
_refine_ls_shift/su_max 0.005
_refine_ls_shift/su_mean 0.000
_refine_ls_structure_factor_coef Fsqd
_refine_ls_weighting_details 'w=1/[\s^2^(Fo^2^)+(0.1000P)^2^+500.0000P] where P=(Fo^2^+2Fc^2^)/3'
_refine_ls_weighting_scheme calc
_refine_ls_wR_factor_gt 0.3729
_refine_ls_wR_factor_ref 0.3884
_reflns_Friedel_coverage 0.999
_reflns_Friedel_fraction_full 0.998
_reflns_Friedel_fraction_max 0.998
_reflns_number_gt 17797
_reflns_number_total 22577
_reflns_threshold_expression 'I > 2\s(I)'
_cod_data_source_file d0dt03550e2.cif
_cod_data_source_block 0598abc20s
_cod_depositor_comments
;
The following automatic conversions were performed:

data item '_chemical_melting_point' value 'not measured' was changed
to '?' -- the value is undefined or not given.

data item '_exptl_crystal_density_meas' value 'not measured' was
changed to '?' -- the value is perceived as not measured.

Automatic conversion script
Id: cif_fix_values 7556 2019-12-06 15:28:31Z antanas 
;
_cod_database_code 7705856
_shelx_shelxl_version_number 2014/7
_shelx_space_group_comment
;
The symmetry employed for this shelxl refinement is uniquely defined
by the following loop, which should always be used as a source of
symmetry information in preference to the above space-group names.
They are only intended as comments.
;
_olex2_refinement_description
;
1. Twinned data refinement
 Scales: 0.57(3)
 0.43(3)
2. Fixed Uiso
 At 1.2 times of:
  All C(H) groups, All C(H,H) groups
 At 1.5 times of:
  All C(H,H,H) groups
3. Restrained distances
 C9-C8 \\sim C5-C4
 with sigma of 0.01
 C9-C10 \\sim C8-C7 \\sim C4-C11 \\sim C5-C6
 with sigma of 0.01
 C10-C11 \\sim C7-C6
 with sigma of 0.01
 P3-C113 \\sim P3-C130 \\sim P2-C109 \\sim P2-C117 \\sim P3-C108 \\sim P2-C107
\\sim P13-C230 \\sim P13-
 C208 \\sim P13-C213 \\sim P12-C217 \\sim P12-C207 \\sim P12-C209
 with sigma of 0.01
 C212-C209 \\sim C211-C209 \\sim C210-C209 \\sim C215-C213 \\sim C214-C213
\\sim C216-C213 \\sim C110-
 C109 \\sim C111-C109 \\sim C109-C112 \\sim C113-C116 \\sim C113-C114 \\sim
C113-C115
 with sigma of 0.01
 C108-C106 \\sim C107-C102 \\sim C208-C206 \\sim C202-C207
 with sigma of 0.01
 C130-C129 \\sim C128-C129 \\sim C128-C127 \\sim C127-C126 \\sim C125-C126
\\sim C125-C124 \\sim C123-
 C124 \\sim C122-C123 \\sim C122-C121 \\sim C121-C120 \\sim C119-C120 \\sim
C119-C118 \\sim C118-C117 ~
 C218-C217 \\sim C219-C218 \\sim C220-C219 \\sim C221-C220 \\sim C222-C221
\\sim C222-C223 \\sim C224-
 C223 \\sim C224-C225 \\sim C225-C226 \\sim C226-C227 \\sim C227-C228 \\sim
C228-C229 \\sim C230-C229
 with sigma of 0.01
 C117-C119 \\sim C118-C120 \\sim C119-C121 \\sim C120-C122 \\sim C121-C123
\\sim C122-C124 \\sim C123-
 C125 \\sim C124-C126 \\sim C125-C127 \\sim C126-C128 \\sim C127-C129 \\sim
C128-C130 \\sim C217-C219 ~
 C218-C220 \\sim C219-C221 \\sim C220-C222 \\sim C221-C223 \\sim C222-C224
\\sim C223-C225 \\sim C224-
 C226 \\sim C225-C227 \\sim C226-C228 \\sim C227-C229 \\sim C228-C230
 with sigma of 0.01
 C407-F401 \\sim C407-F402 \\sim C407-F403 \\sim C407-F501 \\sim C407-F502
\\sim C407-F503
 with sigma of 0.01
 F401-F402 \\sim F402-F403 \\sim F403-F401 \\sim F501-F502 \\sim F502-F503
\\sim F503-F501
 with sigma of 0.01
 C403-F401 \\sim C403-F402 \\sim C403-F403 \\sim C403-F501 \\sim C403-F502
\\sim C403-F503
 with sigma of 0.01
 C416-F410 \\sim C416-F411 \\sim C416-F412 \\sim C416-F510 \\sim C416-F511
\\sim C416-F512
 with sigma of 0.01
 F410-F411 \\sim F411-F412 \\sim F412-F410 \\sim F510-F511 \\sim F511-F512
\\sim F512-F510
 with sigma of 0.01
 C413-F410 \\sim C413-F411 \\sim C413-F412 \\sim C413-F510 \\sim C413-F511
\\sim C413-F512
 with sigma of 0.01
 C431-F419 \\sim C431-F420 \\sim C431-F421 \\sim C431-F519 \\sim C431-F520
\\sim C431-F521
 with sigma of 0.01
 F419-F420 \\sim F420-F421 \\sim F421-F419 \\sim F519-F520 \\sim F520-F521
\\sim F521-F519
 with sigma of 0.01
 C427-F419 \\sim C427-F420 \\sim C427-F421 \\sim C427-F519 \\sim C427-F520
\\sim C427-F521
 with sigma of 0.01
 C432-F422 \\sim C432-F423 \\sim C432-F424 \\sim C432-F522 \\sim C432-F523
\\sim C432-F524
 with sigma of 0.01
 F422-F423 \\sim F423-F424 \\sim F424-F422 \\sim F522-F523 \\sim F523-F524
\\sim F524-F522
 with sigma of 0.01
 C429-F422 \\sim C429-F423 \\sim C429-F424 \\sim C429-F522 \\sim C429-F523
\\sim C429-F524
 with sigma of 0.01
 C608-F604 \\sim C608-F605 \\sim C608-F606 \\sim C608-F704 \\sim C608-F705
\\sim C608-F706
 with sigma of 0.01
 F604-F605 \\sim F605-F606 \\sim F606-F604 \\sim F704-F705 \\sim F705-F706
\\sim F706-F704
 with sigma of 0.01
 C605-F604 \\sim C605-F605 \\sim C605-F606 \\sim C605-F704 \\sim C605-F705
\\sim C605-F706
 with sigma of 0.01
 C616-F610 \\sim C616-F611 \\sim C616-F612 \\sim C616-F710 \\sim C616-F711
\\sim C616-F712
 with sigma of 0.01
 F610-F611 \\sim F611-F612 \\sim F612-F610 \\sim F710-F711 \\sim F711-F712
\\sim F712-F710
 with sigma of 0.01
 C613-F610 \\sim C613-F611 \\sim C613-F612 \\sim C613-F710 \\sim C613-F711
\\sim C613-F712
 with sigma of 0.01
 C623-F613 \\sim C623-F614 \\sim C623-F615 \\sim C623-F713 \\sim C623-F714
\\sim C623-F715
 with sigma of 0.01
 F613-F614 \\sim F614-F615 \\sim F615-F613 \\sim F713-F714 \\sim F714-F715
\\sim F715-F713
 with sigma of 0.01
 C619-F613 \\sim C619-F614 \\sim C619-F615 \\sim C619-F713 \\sim C619-F714
\\sim C619-F715
 with sigma of 0.01
 C615-F607 \\sim C615-F608 \\sim C615-F609 \\sim C615-F707 \\sim C615-F708
\\sim C615-F709
 with sigma of 0.01
 F607-F608 \\sim F608-F609 \\sim F609-F607 \\sim F707-F708 \\sim F708-F709
\\sim F709-F707
 with sigma of 0.01
 C611-F607 \\sim C611-F608 \\sim C611-F609 \\sim C611-F707 \\sim C611-F708
\\sim C611-F709
 with sigma of 0.01
4. Uiso/Uaniso restraints and constraints
All non-hydrogen atoms have similar U: within 2A with sigma of 0.01 and sigma
for terminal atoms of 0.02
All non-hydrogen atoms restrained to be isotropic: with sigma of 0.01 and sigma
for terminal atoms of 0.02
5. Others
 Fixed Sof: F401(0.5) F402(0.5) F403(0.5) F410(0.5) F411(0.5) F412(0.5)
 F419(0.5) F420(0.5) F421(0.5) F422(0.5) F423(0.5) F424(0.5) F501(0.5)
 F502(0.5) F503(0.5) F510(0.5) F511(0.5) F512(0.5) F519(0.5) F520(0.5)
 F521(0.5) F522(0.5) F523(0.5) F524(0.5) F604(0.5) F605(0.5) F606(0.5)
 F607(0.5) F608(0.5) F609(0.5) F610(0.5) F611(0.5) F612(0.5) F613(0.5)
 F614(0.5) F615(0.5) F704(0.5) F705(0.5) F706(0.5) F707(0.5) F708(0.5)
 F709(0.5) F710(0.5) F711(0.5) F712(0.5) F713(0.5) F714(0.5) F715(0.5)
6.a Ternary CH refined with riding coordinates:
 C4(H4), C5(H5), C8(H8), C9(H9)
6.b Secondary CH2 refined with riding coordinates:
 C6(H6A,H6B), C7(H7A,H7B), C10(H10A,H10B), C11(H11A,H11B), C107(H10C,H10D),
 C108(H10E,H10F), C117(H11U,H11V), C118(H11W,H11X), C119(H11Y,H), C120(H12A,
 H12B), C121(H12C,H12D), C122(H12E,H12F), C123(H12G,H12H), C124(H12I,H12J),
 C125(H12K,H12L), C126(H12M,H12N), C127(H12O,H12P), C128(H12Q,H12R), C129(H12S,
 H12T), C130(H13A,H13B), C207(H20A,H20B), C208(H20C,H20D), C217(H21S,H21T),
 C218(H21U,H21V), C219(H21W,H21X), C220(H22A,H22B), C221(H22C,H22D), C222(H22E,
 H22F), C223(H22G,H22H), C224(H22I,H22J), C225(H22K,H22L), C226(H22M,H22N),
 C227(H22O,H22P), C228(H22Q,H22R), C229(H22S,H22T), C230(H23A,H23B)
6.c Aromatic/amide H refined with riding coordinates:
 C103(H103), C104(H104), C105(H105), C203(H203), C204(H204), C205(H205),
 C402(H402), C404(H404), C406(H406), C410(H410), C412(H412), C414(H414),
 C418(H418), C420(H420), C422(H422), C426(H426), C428(H428), C430(H430),
 C602(H602), C604(H604), C606(H606), C610(H610), C612(H612), C614(H614),
 C618(H618), C620(H620), C622(H622), C626(H626), C628(H628), C630(H630)
6.d Fitted hexagon refined as free rotating group:
 N101(C102,C103,C104,C105,C106), N201(C202,C203,C204,C205,C206)
6.e Idealised Me refined as rotating group:
 C110(H11C,H11D,H11E), C111(H11F,H11G,H11H), C112(H11I,H11J,H11K), C114(H11L,
 H11M,H11N), C115(H11O,H11P,H11Q), C116(H11R,H11S,H11T), C210(H21A,H21B,H21C),
 C211(H21D,H21E,H21F), C212(H21G,H21H,H21I), C214(H21J,H21K,H21L), C215(H21M,
 H21N,H21O), C216(H21P,H21Q,H21R)
;
_olex2_submission_special_instructions 'No special instructions were received'
_oxdiff_exptl_absorpt_empirical_details
;
Empirical correction (ABSPACK) includes:
- Absorption correction using spherical harmonics
- Frame scaling
;
_oxdiff_exptl_absorpt_empirical_full_max 2.112
_oxdiff_exptl_absorpt_empirical_full_min 0.393

loop_
_space_group_symop_operation_xyz
'x, y, z'
'x, -y, z+1/2'
'x+1/2, y+1/2, z'
'x+1/2, -y+1/2, z+1/2'

loop_
_atom_site_label
_atom_site_type_symbol
_atom_site_fract_x
_atom_site_fract_y
_atom_site_fract_z
_atom_site_U_iso_or_equiv
_atom_site_adp_type
_atom_site_occupancy
_atom_site_site_symmetry_order
_atom_site_calc_flag
_atom_site_refinement_flags_posn
_atom_site_refinement_flags_adp
_atom_site_refinement_flags_occupancy
_atom_site_disorder_assembly
_atom_site_disorder_group
Rh1 Rh 0.60357(15) 0.40940(17) 0.59294(10) 0.0684(6) Uani 1 1 d . U . . .
Rh11 Rh 0.39064(15) 0.3659(2) 0.40304(10) 0.0885(10) Uani 1 1 d . U . . .
P2 P 0.6029(4) 0.5423(6) 0.6134(2) 0.071(2) Uani 1 1 d D U . . .
P3 P 0.6224(4) 0.2759(6) 0.5924(2) 0.072(2) Uani 1 1 d D U . . .
P12 P 0.3632(4) 0.2287(6) 0.4009(3) 0.081(2) Uani 1 1 d D U . . .
P13 P 0.3974(4) 0.4994(7) 0.3870(3) 0.082(2) Uani 1 1 d D U . . .
N101 N 0.6490(9) 0.3891(11) 0.6539(4) 0.068(5) Uani 1 1 d . U . . .
C102 C 0.6669(10) 0.4568(8) 0.6785(5) 0.072(5) Uani 1 1 d DG U . . .
C103 C 0.6900(10) 0.4453(10) 0.7183(5) 0.074(6) Uani 1 1 d G U . . .
H103 H 0.7023 0.4915 0.7351 0.088 Uiso 1 1 calc R . . . .
C104 C 0.6952(11) 0.3661(12) 0.7336(4) 0.078(6) Uani 1 1 d G U . . .
H104 H 0.7110 0.3582 0.7608 0.094 Uiso 1 1 calc R . . . .
C105 C 0.6772(11) 0.2984(9) 0.7090(5) 0.078(6) Uani 1 1 d G U . . .
H105 H 0.6808 0.2442 0.7194 0.094 Uiso 1 1 calc R . . . .
C106 C 0.6542(10) 0.3099(9) 0.6692(5) 0.075(5) Uani 1 1 d DG U . . .
N201 N 0.3445(9) 0.3552(11) 0.3424(4) 0.066(5) Uani 1 1 d . U . . .
C202 C 0.3378(10) 0.2768(9) 0.3262(5) 0.079(5) Uani 1 1 d DG U . . .
C203 C 0.3154(11) 0.2676(9) 0.2862(6) 0.084(6) Uani 1 1 d G U . . .
H203 H 0.3108 0.2139 0.2752 0.101 Uiso 1 1 calc R . . . .
C204 C 0.2997(10) 0.3367(13) 0.2625(4) 0.081(6) Uani 1 1 d G U . . .
H204 H 0.2844 0.3304 0.2352 0.097 Uiso 1 1 calc R . . . .
C205 C 0.3065(10) 0.4152(10) 0.2787(5) 0.068(5) Uani 1 1 d G U . . .
H205 H 0.2958 0.4625 0.2624 0.082 Uiso 1 1 calc R . . . .
C206 C 0.3289(9) 0.4244(8) 0.3186(5) 0.067(5) Uani 1 1 d DG U . . .
C4 C 0.5704(11) 0.4390(17) 0.5310(7) 0.061(5) Uani 1 1 d D U . . .
H4 H 0.5813 0.4959 0.5255 0.074 Uiso 1 1 calc R . . . .
C5 C 0.5242(11) 0.4375(18) 0.5450(8) 0.063(5) Uani 1 1 d D U . . .
H5 H 0.5126 0.4958 0.5477 0.075 Uiso 1 1 calc R . . . .
C6 C 0.4706(11) 0.3859(19) 0.5359(7) 0.063(5) Uani 1 1 d D U . . .
H6A H 0.4519 0.3989 0.5548 0.075 Uiso 1 1 calc R . . . .
H6B H 0.4840 0.3276 0.5402 0.075 Uiso 1 1 calc R . . . .
C7 C 0.4199(14) 0.393(2) 0.4941(7) 0.072(6) Uani 1 1 d D U . . .
H7A H 0.3808 0.3792 0.4962 0.087 Uiso 1 1 calc R . . . .
H7B H 0.4177 0.4511 0.4860 0.087 Uiso 1 1 calc R . . . .
C8 C 0.4248(13) 0.342(2) 0.4631(8) 0.073(6) Uani 1 1 d D U . . .
H8 H 0.4128 0.2848 0.4668 0.088 Uiso 1 1 calc R . . . .
C9 C 0.4728(12) 0.3367(19) 0.4509(9) 0.075(6) Uani 1 1 d D U . . .
H9 H 0.4874 0.2790 0.4504 0.090 Uiso 1 1 calc R . . . .
C10 C 0.5207(12) 0.3987(19) 0.4610(8) 0.071(6) Uani 1 1 d D U . . .
H10A H 0.5035 0.4541 0.4615 0.085 Uiso 1 1 calc R . . . .
H10B H 0.5394 0.3990 0.4415 0.085 Uiso 1 1 calc R . . . .
C11 C 0.5701(13) 0.3781(18) 0.5022(7) 0.067(5) Uani 1 1 d D U . . .
H11A H 0.5619 0.3227 0.5104 0.080 Uiso 1 1 calc R . . . .
H11B H 0.6104 0.3766 0.5004 0.080 Uiso 1 1 calc R . . . .
C107 C 0.6641(11) 0.5392(14) 0.6622(6) 0.072(5) Uani 1 1 d D U . . .
H10C H 0.7032 0.5529 0.6602 0.086 Uiso 1 1 calc R . . . .
H10D H 0.6560 0.5805 0.6792 0.086 Uiso 1 1 calc R . . . .
C108 C 0.6251(15) 0.2457(16) 0.6409(4) 0.075(5) Uani 1 1 d D U . . .
H10E H 0.5835 0.2365 0.6398 0.090 Uiso 1 1 calc R . . . .
H10F H 0.6478 0.1934 0.6490 0.090 Uiso 1 1 calc R . . . .
C109 C 0.6252(12) 0.6363(12) 0.5933(7) 0.083(6) Uani 1 1 d D U . . .
C110 C 0.6774(15) 0.614(2) 0.5790(11) 0.090(9) Uani 1 1 d D U . . .
H11C H 0.7154 0.6079 0.6013 0.134 Uiso 1 1 calc GR . . . .
H11D H 0.6817 0.6587 0.5624 0.134 Uiso 1 1 calc GR . . . .
H11E H 0.6678 0.5626 0.5643 0.134 Uiso 1 1 calc GR . . . .
C111 C 0.5738(16) 0.663(2) 0.5541(8) 0.089(9) Uani 1 1 d D U . . .
H11F H 0.5557 0.6137 0.5389 0.133 Uiso 1 1 calc GR . . . .
H11G H 0.5911 0.6978 0.5394 0.133 Uiso 1 1 calc GR . . . .
H11H H 0.5428 0.6941 0.5595 0.133 Uiso 1 1 calc GR . . . .
C112 C 0.6398(18) 0.712(2) 0.6221(10) 0.090(9) Uani 1 1 d D U . . .
H11I H 0.6679 0.6940 0.6477 0.136 Uiso 1 1 calc GR . . . .
H11J H 0.6023 0.7316 0.6240 0.136 Uiso 1 1 calc GR . . . .
H11K H 0.6582 0.7561 0.6125 0.136 Uiso 1 1 calc GR . . . .
C113 C 0.6981(8) 0.2483(16) 0.5927(7) 0.081(6) Uani 1 1 d D U . . .
C114 C 0.7449(18) 0.319(2) 0.6122(12) 0.109(11) Uani 1 1 d D U . . .
H11L H 0.7306 0.3709 0.5981 0.164 Uiso 1 1 calc GR . . . .
H11M H 0.7842 0.3046 0.6115 0.164 Uiso 1 1 calc GR . . . .
H11N H 0.7488 0.3259 0.6391 0.164 Uiso 1 1 calc GR . . . .
C115 C 0.6984(16) 0.245(2) 0.5507(8) 0.079(8) Uani 1 1 d D U . . .
H11O H 0.6736 0.1983 0.5366 0.119 Uiso 1 1 calc GR . . . .
H11P H 0.7400 0.2377 0.5522 0.119 Uiso 1 1 calc GR . . . .
H11Q H 0.6819 0.2964 0.5371 0.119 Uiso 1 1 calc GR . . . .
C116 C 0.7269(18) 0.166(2) 0.6146(12) 0.100(10) Uani 1 1 d D U . . .
H11R H 0.7386 0.1743 0.6425 0.149 Uiso 1 1 calc GR . . . .
H11S H 0.7627 0.1520 0.6091 0.149 Uiso 1 1 calc GR . . . .
H11T H 0.6973 0.1214 0.6059 0.149 Uiso 1 1 calc GR . . . .
C117 C 0.5357(10) 0.5724(17) 0.6237(10) 0.086(6) Uani 1 1 d D U . . .
H11U H 0.5471 0.6166 0.6434 0.103 Uiso 1 1 calc R . . . .
H11V H 0.5044 0.5948 0.5998 0.103 Uiso 1 1 calc R . . . .
C118 C 0.5094(9) 0.499(2) 0.6382(11) 0.103(7) Uani 1 1 d D U . . .
H11W H 0.5175 0.4478 0.6268 0.124 Uiso 1 1 calc R . . . .
H11X H 0.5299 0.4954 0.6666 0.124 Uiso 1 1 calc R . . . .
C119 C 0.4417(10) 0.5083(18) 0.6276(14) 0.118(8) Uani 1 1 d D U . . .
H11Y H 0.4346 0.5529 0.6435 0.141 Uiso 1 1 calc R . . . .
H H 0.4227 0.5253 0.6002 0.141 Uiso 1 1 calc R . . . .
C120 C 0.4110(11) 0.4302(18) 0.6334(15) 0.130(8) Uani 1 1 d D U . . .
H12A H 0.4310 0.4116 0.6605 0.156 Uiso 1 1 calc R . . . .
H12B H 0.4162 0.3862 0.6165 0.156 Uiso 1 1 calc R . . . .
C121 C 0.3438(11) 0.4423(17) 0.6244(14) 0.134(9) Uani 1 1 d D U . . .
H12C H 0.3388 0.4872 0.6409 0.160 Uiso 1 1 calc R . . . .
H12D H 0.3239 0.4602 0.5971 0.160 Uiso 1 1 calc R . . . .
C122 C 0.3121(13) 0.3659(17) 0.6305(10) 0.138(9) Uani 1 1 d D U . . .
H12E H 0.2680 0.3728 0.6165 0.165 Uiso 1 1 calc R . . . .
H12F H 0.3198 0.3608 0.6584 0.165 Uiso 1 1 calc R . . . .
C123 C 0.3319(17) 0.2866(17) 0.6169(8) 0.125(8) Uani 1 1 d D U . . .
H12G H 0.3223 0.2393 0.6304 0.149 Uiso 1 1 calc R . . . .
H12H H 0.3763 0.2880 0.6243 0.149 Uiso 1 1 calc R . . . .
C124 C 0.3019(13) 0.2732(19) 0.5735(7) 0.110(8) Uani 1 1 d D U . . .
H12I H 0.3100 0.3215 0.5600 0.132 Uiso 1 1 calc R . . . .
H12J H 0.2576 0.2694 0.5663 0.132 Uiso 1 1 calc R . . . .
C125 C 0.3238(11) 0.1955(18) 0.5599(10) 0.105(7) Uani 1 1 d D U . . .
H12K H 0.2953 0.1816 0.5335 0.126 Uiso 1 1 calc R . . . .
H12L H 0.3237 0.1491 0.5772 0.126 Uiso 1 1 calc R . . . .
C126 C 0.3870(12) 0.2045(15) 0.5595(12) 0.098(7) Uani 1 1 d D U . . .
H12M H 0.4143 0.2271 0.5847 0.118 Uiso 1 1 calc R . . . .
H12N H 0.3857 0.2445 0.5392 0.118 Uiso 1 1 calc R . . . .
C127 C 0.4129(9) 0.1231(15) 0.5522(10) 0.097(7) Uani 1 1 d D U . . .
H12O H 0.4236 0.0881 0.5755 0.116 Uiso 1 1 calc R . . . .
H12P H 0.3815 0.0939 0.5306 0.116 Uiso 1 1 calc R . . . .
C128 C 0.4687(8) 0.1344(19) 0.5422(7) 0.088(7) Uani 1 1 d D U . . .
H12Q H 0.4594 0.1750 0.5210 0.105 Uiso 1 1 calc R . . . .
H12R H 0.4784 0.0812 0.5329 0.105 Uiso 1 1 calc R . . . .
C129 C 0.5237(9) 0.164(2) 0.5765(6) 0.075(6) Uani 1 1 d D U . . .
H12S H 0.5121 0.2123 0.5885 0.090 Uiso 1 1 calc R . . . .
H12T H 0.5370 0.1196 0.5961 0.090 Uiso 1 1 calc R . . . .
C130 C 0.5762(10) 0.1880(16) 0.5649(8) 0.073(5) Uani 1 1 d D U . . .
H13A H 0.5599 0.2022 0.5371 0.088 Uiso 1 1 calc R . . . .
H13B H 0.6029 0.1394 0.5684 0.088 Uiso 1 1 calc R . . . .
C207 C 0.3512(16) 0.2021(15) 0.3500(5) 0.082(6) Uani 1 1 d D U . . .
H20A H 0.3880 0.1754 0.3491 0.098 Uiso 1 1 calc R . . . .
H20B H 0.3172 0.1627 0.3396 0.098 Uiso 1 1 calc R . . . .
C208 C 0.3356(12) 0.5032(15) 0.3386(6) 0.076(5) Uani 1 1 d D U . . .
H20C H 0.2971 0.5174 0.3414 0.091 Uiso 1 1 calc R . . . .
H20D H 0.3443 0.5470 0.3229 0.091 Uiso 1 1 calc R . . . .
C209 C 0.2901(8) 0.2000(16) 0.4044(8) 0.085(6) Uani 1 1 d D U . . .
C210 C 0.2432(16) 0.268(2) 0.3814(10) 0.092(9) Uani 1 1 d D U . . .
H21A H 0.2498 0.3182 0.3972 0.138 Uiso 1 1 calc GR . . . .
H21B H 0.2021 0.2476 0.3755 0.138 Uiso 1 1 calc GR . . . .
H21C H 0.2487 0.2806 0.3573 0.138 Uiso 1 1 calc GR . . . .
C211 C 0.2999(18) 0.208(3) 0.4483(8) 0.097(10) Uani 1 1 d D U . . .
H21D H 0.3347 0.1744 0.4638 0.146 Uiso 1 1 calc GR . . . .
H21E H 0.2637 0.1884 0.4521 0.146 Uiso 1 1 calc GR . . . .
H21F H 0.3073 0.2658 0.4562 0.146 Uiso 1 1 calc GR . . . .
C212 C 0.2632(19) 0.112(2) 0.3893(13) 0.107(11) Uani 1 1 d D U . . .
H21G H 0.2516 0.1101 0.3612 0.161 Uiso 1 1 calc GR . . . .
H21H H 0.2276 0.1026 0.3956 0.161 Uiso 1 1 calc GR . . . .
H21I H 0.2937 0.0701 0.4015 0.161 Uiso 1 1 calc GR . . . .
C213 C 0.3813(12) 0.5962(13) 0.4081(8) 0.088(6) Uani 1 1 d D U . . .
C214 C 0.3278(17) 0.573(3) 0.4211(13) 0.108(11) Uani 1 1 d D U . . .
H21J H 0.3078 0.5231 0.4078 0.162 Uiso 1 1 calc GR . . . .
H21K H 0.2985 0.6188 0.4146 0.162 Uiso 1 1 calc GR . . . .
H21L H 0.3436 0.5641 0.4491 0.162 Uiso 1 1 calc GR . . . .
C215 C 0.4372(15) 0.625(2) 0.4442(10) 0.089(9) Uani 1 1 d D U . . .
H21M H 0.4665 0.5799 0.4531 0.134 Uiso 1 1 calc GR . . . .
H21N H 0.4238 0.6411 0.4650 0.134 Uiso 1 1 calc GR . . . .
H21O H 0.4563 0.6727 0.4371 0.134 Uiso 1 1 calc GR . . . .
C216 C 0.360(2) 0.671(2) 0.3790(12) 0.113(12) Uani 1 1 d D U . . .
H21P H 0.3827 0.6694 0.3617 0.170 Uiso 1 1 calc GR . . . .
H21Q H 0.3686 0.7226 0.3934 0.170 Uiso 1 1 calc GR . . . .
H21R H 0.3170 0.6660 0.3637 0.170 Uiso 1 1 calc GR . . . .
C217 C 0.4128(10) 0.1415(17) 0.4266(9) 0.088(6) Uani 1 1 d D U . . .
H21S H 0.4251 0.1497 0.4548 0.105 Uiso 1 1 calc R . . . .
H21T H 0.3894 0.0896 0.4196 0.105 Uiso 1 1 calc R . . . .
C218 C 0.4693(10) 0.133(2) 0.4172(7) 0.082(6) Uani 1 1 d D U . . .
H21U H 0.4599 0.0968 0.3942 0.098 Uiso 1 1 calc R . . . .
H21V H 0.4807 0.1877 0.4106 0.098 Uiso 1 1 calc R . . . .
C219 C 0.5227(8) 0.0966(19) 0.4503(7) 0.083(6) Uani 1 1 d D U . . .
H21W H 0.5312 0.1316 0.4735 0.099 Uiso 1 1 calc R . . . .
H21X H 0.5116 0.0410 0.4564 0.099 Uiso 1 1 calc R . . . .
C220 C 0.5798(10) 0.0896(15) 0.4417(10) 0.095(7) Uani 1 1 d D U . . .
H22A H 0.6124 0.0666 0.4647 0.114 Uiso 1 1 calc R . . . .
H22B H 0.5724 0.0501 0.4202 0.114 Uiso 1 1 calc R . . . .
C221 C 0.6012(14) 0.1705(15) 0.4311(12) 0.102(7) Uani 1 1 d D U . . .
H22C H 0.6103 0.2094 0.4530 0.122 Uiso 1 1 calc R . . . .
H22D H 0.5681 0.1947 0.4087 0.122 Uiso 1 1 calc R . . . .
C222 C 0.6570(13) 0.1621(18) 0.4210(12) 0.121(8) Uani 1 1 d D U . . .
H22E H 0.6554 0.1085 0.4080 0.145 Uiso 1 1 calc R . . . .
H22F H 0.6934 0.1619 0.4452 0.145 Uiso 1 1 calc R . . . .
C223 C 0.6630(19) 0.2311(17) 0.3949(10) 0.135(9) Uani 1 1 d D U . . .
H22G H 0.7027 0.2259 0.3923 0.162 Uiso 1 1 calc R . . . .
H22H H 0.6312 0.2242 0.3688 0.162 Uiso 1 1 calc R . . . .
C224 C 0.658(2) 0.3166(17) 0.4096(10) 0.148(9) Uani 1 1 d D U . . .
H22I H 0.6156 0.3254 0.4070 0.178 Uiso 1 1 calc R . . . .
H22J H 0.6835 0.3189 0.4375 0.178 Uiso 1 1 calc R . . . .
C225 C 0.6761(15) 0.3864(19) 0.3897(11) 0.141(9) Uani 1 1 d D U . . .
H22K H 0.7170 0.3746 0.3901 0.169 Uiso 1 1 calc R . . . .
H22L H 0.6789 0.4374 0.4048 0.169 Uiso 1 1 calc R . . . .
C226 C 0.6346(13) 0.403(2) 0.3484(10) 0.142(9) Uani 1 1 d D U . . .
H22M H 0.6435 0.3616 0.3316 0.171 Uiso 1 1 calc R . . . .
H22N H 0.6442 0.4579 0.3409 0.171 Uiso 1 1 calc R . . . .
C227 C 0.5679(12) 0.399(2) 0.3405(12) 0.138(9) Uani 1 1 d D U . . .
H22O H 0.5601 0.3520 0.3548 0.166 Uiso 1 1 calc R . . . .
H22P H 0.5456 0.3892 0.3126 0.166 Uiso 1 1 calc R . . . .
C228 C 0.5427(14) 0.4766(18) 0.3517(13) 0.126(8) Uani 1 1 d D U . . .
H22Q H 0.5414 0.5212 0.3333 0.151 Uiso 1 1 calc R . . . .
H22R H 0.5704 0.4944 0.3777 0.151 Uiso 1 1 calc R . . . .
C229 C 0.4795(11) 0.465(2) 0.3520(12) 0.108(7) Uani 1 1 d D U . . .
H22S H 0.4494 0.4688 0.3252 0.130 Uiso 1 1 calc R . . . .
H22T H 0.4765 0.4093 0.3620 0.130 Uiso 1 1 calc R . . . .
C230 C 0.4647(12) 0.529(2) 0.3769(11) 0.093(6) Uani 1 1 d D U . . .
H23A H 0.4571 0.5833 0.3634 0.111 Uiso 1 1 calc R . . . .
H23B H 0.4997 0.5359 0.4016 0.111 Uiso 1 1 calc R . . . .
F401 F 0.3717(12) 0.6185(19) 0.6754(8) 0.087(8) Uani 0.5 1 d D U P A 1
F402 F 0.3793(13) 0.7114(19) 0.7192(10) 0.100(8) Uani 0.5 1 d D U P A 1
F403 F 0.4298(13) 0.5955(19) 0.7359(9) 0.100(9) Uani 0.5 1 d D U P A 1
F404 F 0.6453(12) 0.6204(15) 0.7538(8) 0.115(7) Uani 1 1 d . U . . .
F405 F 0.6524(10) 0.7437(15) 0.7741(6) 0.103(6) Uani 1 1 d . U . . .
F406 F 0.6704(9) 0.7105(14) 0.7246(6) 0.095(6) Uani 1 1 d . U . . .
F407 F 0.3732(13) 1.003(2) 0.7494(8) 0.137(8) Uani 1 1 d . U . . .
F408 F 0.3235(12) 0.9299(18) 0.7025(8) 0.127(7) Uani 1 1 d . U . . .
F409 F 0.3121(12) 1.0616(19) 0.7028(9) 0.134(8) Uani 1 1 d . U . . .
F410 F 0.4933(14) 1.2369(16) 0.7140(9) 0.101(9) Uani 0.5 1 d D U P B 1
F411 F 0.5607(9) 1.1832(16) 0.6977(9) 0.085(8) Uani 0.5 1 d D U P B 1
F412 F 0.4814(14) 1.2309(16) 0.6553(8) 0.097(9) Uani 0.5 1 d D U P B 1
F413 F 0.3503(13) 0.6248(16) 0.5584(8) 0.121(8) Uani 1 1 d . U . . .
F414 F 0.4170(11) 0.6474(15) 0.5323(7) 0.115(7) Uani 1 1 d . U . . .
F415 F 0.3217(9) 0.6601(14) 0.4995(6) 0.106(7) Uani 1 1 d . U . . .
F416 F 0.2911(9) 0.9987(13) 0.5016(7) 0.097(6) Uani 1 1 d . U . . .
F417 F 0.2258(9) 0.9205(14) 0.5056(7) 0.101(6) Uani 1 1 d . U . . .
F418 F 0.2694(11) 1.0055(15) 0.5504(7) 0.111(7) Uani 1 1 d . U . . .
F419 F 0.5393(11) 0.922(2) 0.5149(6) 0.087(8) Uani 0.5 1 d D U P C 1
F420 F 0.6225(14) 0.8509(16) 0.5376(8) 0.087(8) Uani 0.5 1 d D U P C 1
F421 F 0.6254(13) 0.9847(16) 0.5380(7) 0.079(8) Uani 0.5 1 d D U P C 1
F422 F 0.7489(7) 0.9810(18) 0.6758(6) 0.054(7) Uani 0.5 1 d D U P D 1
F423 F 0.6918(11) 1.0656(12) 0.6921(7) 0.062(8) Uani 0.5 1 d D U P D 1
F424 F 0.7077(10) 0.9413(15) 0.7159(5) 0.060(8) Uani 0.5 1 d D U P D 1
F501 F 0.4099(14) 0.676(2) 0.7427(8) 0.099(9) Uani 0.5 1 d D U P A 2
F502 F 0.4215(14) 0.5688(13) 0.7110(11) 0.093(9) Uani 0.5 1 d D U P A 2
F503 F 0.3578(10) 0.666(2) 0.6802(9) 0.106(10) Uani 0.5 1 d D U P A 2
F510 F 0.5082(15) 1.2135(16) 0.6565(8) 0.097(9) Uani 0.5 1 d D U P B 2
F511 F 0.4705(14) 1.2482(14) 0.6968(10) 0.091(9) Uani 0.5 1 d D U P B 2
F512 F 0.5559(11) 1.1907(18) 0.7159(9) 0.109(10) Uani 0.5 1 d D U P B 2
F519 F 0.6478(11) 0.8822(18) 0.5456(7) 0.066(7) Uani 0.5 1 d D U P C 2
F520 F 0.5921(15) 0.9915(15) 0.5272(7) 0.087(8) Uani 0.5 1 d D U P C 2
F521 F 0.5506(13) 0.870(2) 0.5188(7) 0.096(9) Uani 0.5 1 d D U P C 2
F522 F 0.6852(11) 1.0531(14) 0.7003(7) 0.066(8) Uani 0.5 1 d D U P D 2
F523 F 0.7195(10) 0.9270(14) 0.7111(5) 0.060(8) Uani 0.5 1 d D U P D 2
F524 F 0.7437(8) 1.0068(18) 0.6722(7) 0.064(8) Uani 0.5 1 d D U P D 2
C401 C 0.4967(13) 0.8029(18) 0.6685(8) 0.058(4) Uani 1 1 d . U . . .
C402 C 0.4527(14) 0.7614(18) 0.6750(8) 0.062(5) Uani 1 1 d . U . . .
H402 H 0.4123 0.7787 0.6611 0.075 Uiso 1 1 calc R . . . .
C403 C 0.4618(13) 0.6933(16) 0.7011(7) 0.071(5) Uani 1 1 d D U . . .
C404 C 0.5234(15) 0.672(2) 0.7250(9) 0.073(5) Uani 1 1 d . U . . .
H404 H 0.5327 0.6289 0.7438 0.087 Uiso 1 1 calc R . . . .
C405 C 0.5690(15) 0.718(2) 0.7187(8) 0.069(5) Uani 1 1 d . U . . .
C406 C 0.5563(14) 0.7802(19) 0.6918(8) 0.063(5) Uani 1 1 d . U . . .
H406 H 0.5889 0.8089 0.6888 0.076 Uiso 1 1 calc R . . . .
C407 C 0.4155(15) 0.6561(15) 0.7078(5) 0.092(6) Uani 1 1 d D U . . .
C408 C 0.6323(16) 0.697(2) 0.7442(9) 0.078(6) Uani 1 1 d . U . . .
C409 C 0.4614(13) 0.9628(19) 0.6597(9) 0.064(5) Uani 1 1 d . U . . .
C410 C 0.4149(15) 0.952(2) 0.6742(9) 0.072(5) Uani 1 1 d . U . . .
H410 H 0.3947 0.9003 0.6710 0.087 Uiso 1 1 calc R . . . .
C411 C 0.3985(17) 1.016(2) 0.6932(10) 0.084(6) Uani 1 1 d . U . . .
C412 C 0.4265(16) 1.092(2) 0.6998(10) 0.080(6) Uani 1 1 d . U . . .
H412 H 0.4161 1.1339 0.7140 0.096 Uiso 1 1 calc R . . . .
C413 C 0.4713(13) 1.105(2) 0.6844(8) 0.076(5) Uani 1 1 d D U . . .
C414 C 0.4880(15) 1.036(2) 0.6661(9) 0.073(6) Uani 1 1 d . U . . .
H414 H 0.5209 1.0432 0.6580 0.088 Uiso 1 1 calc R . . . .
C415 C 0.351(2) 0.998(3) 0.7109(14) 0.110(7) Uani 1 1 d . U . . .
C416 C 0.5004(10) 1.186(2) 0.6880(5) 0.091(6) Uani 1 1 d D U . . .
C417 C 0.4228(12) 0.8585(17) 0.5979(8) 0.058(4) Uani 1 1 d . U . . .
C418 C 0.4173(12) 0.7749(17) 0.5824(8) 0.056(5) Uani 1 1 d . U . . .
H418 H 0.4459 0.7342 0.5962 0.068 Uiso 1 1 calc R . . . .
C419 C 0.3727(13) 0.7544(18) 0.5490(8) 0.059(5) Uani 1 1 d . U . . .
C420 C 0.3244(12) 0.8110(16) 0.5303(7) 0.051(4) Uani 1 1 d . U . . .
H420 H 0.2900 0.7948 0.5084 0.062 Uiso 1 1 calc R . . . .
C421 C 0.3297(13) 0.8916(18) 0.5455(8) 0.057(4) Uani 1 1 d . U . . .
C422 C 0.3762(12) 0.9128(18) 0.5785(8) 0.056(5) Uani 1 1 d . U . . .
H422 H 0.3769 0.9666 0.5888 0.067 Uiso 1 1 calc R . . . .
C423 C 0.3632(16) 0.668(2) 0.5336(10) 0.078(6) Uani 1 1 d . U . . .
C424 C 0.2784(14) 0.949(2) 0.5259(9) 0.070(5) Uani 1 1 d . U . . .
C425 C 0.5382(13) 0.9070(17) 0.6274(8) 0.058(5) Uani 1 1 d . U . . .
C426 C 0.5382(14) 0.9047(17) 0.5911(8) 0.059(5) Uani 1 1 d . U . . .
H426 H 0.5016 0.8915 0.5702 0.070 Uiso 1 1 calc R . . . .
C427 C 0.5911(11) 0.9213(14) 0.5829(8) 0.067(5) Uani 1 1 d D U . . .
C428 C 0.6447(14) 0.9519(18) 0.6133(8) 0.063(5) Uani 1 1 d . U . . .
H428 H 0.6789 0.9685 0.6080 0.076 Uiso 1 1 calc R . . . .
C429 C 0.6448(11) 0.9566(12) 0.6508(7) 0.059(5) Uani 1 1 d D U . . .
C430 C 0.5912(12) 0.9359(17) 0.6560(8) 0.055(5) Uani 1 1 d . U . . .
H430 H 0.5912 0.9420 0.6813 0.066 Uiso 1 1 calc R . . . .
C431 C 0.5945(7) 0.9179(10) 0.5467(10) 0.079(6) Uani 1 1 d D U . . .
C432 C 0.6960(10) 0.9842(9) 0.6822(7) 0.062(5) Uani 1 1 d D U . . .
B400 B 0.4793(15) 0.877(2) 0.6383(9) 0.058(4) Uani 1 1 d . U . . .
F601 F 0.4960(14) 1.1890(17) 0.3386(9) 0.140(9) Uani 1 1 d . U . . .
F602 F 0.4333(13) 1.1503(16) 0.2881(10) 0.149(9) Uani 1 1 d . U . . .
F603 F 0.5191(14) 1.2137(19) 0.2922(9) 0.145(9) Uani 1 1 d . U . . .
F604 F 0.6807(13) 1.0482(18) 0.2928(11) 0.096(8) Uani 0.5 1 d D U P E 1
F605 F 0.6325(14) 0.953(2) 0.2532(8) 0.099(9) Uani 0.5 1 d D U P E 1
F606 F 0.6903(12) 0.922(2) 0.3119(9) 0.097(8) Uani 0.5 1 d D U P E 1
F607 F 0.3355(11) 0.7242(16) 0.2284(7) 0.087(9) Uani 0.5 1 d D U P F 1
F608 F 0.3316(10) 0.654(2) 0.2778(7) 0.083(9) Uani 0.5 1 d D U P F 1
F609 F 0.3627(12) 0.5935(14) 0.2361(8) 0.091(9) Uani 0.5 1 d D U P F 1
F610 F 0.5721(13) 0.5604(16) 0.2712(10) 0.104(9) Uani 0.5 1 d D U P G 1
F611 F 0.6012(14) 0.678(2) 0.2620(9) 0.102(9) Uani 0.5 1 d D U P G 1
F612 F 0.6347(10) 0.625(2) 0.3180(7) 0.091(9) Uani 0.5 1 d D U P G 1
F613 F 0.5818(11) 0.6091(15) 0.4577(10) 0.082(9) Uani 0.5 1 d D U P H 1
F614 F 0.6568(15) 0.5922(13) 0.4443(9) 0.094(9) Uani 0.5 1 d D U P H 1
F615 F 0.6665(13) 0.6323(16) 0.4984(6) 0.088(9) Uani 0.5 1 d D U P H 1
F616 F 0.7713(9) 0.8890(14) 0.4886(8) 0.103(6) Uani 1 1 d . U . . .
F617 F 0.7083(11) 0.9681(15) 0.4990(7) 0.106(6) Uani 1 1 d . U . . .
F618 F 0.7268(13) 0.9774(15) 0.4470(7) 0.123(8) Uani 1 1 d . U . . .
F619 F 0.3534(9) 0.8476(14) 0.4517(6) 0.095(6) Uani 1 1 d . U . . .
F620 F 0.4116(12) 0.9458(16) 0.4724(6) 0.111(7) Uani 1 1 d . U . . .
F621 F 0.4446(10) 0.8293(13) 0.4742(5) 0.089(5) Uani 1 1 d . U . . .
F622 F 0.2488(8) 0.9599(14) 0.3237(6) 0.090(5) Uani 1 1 d . U . . .
F623 F 0.2839(7) 0.9038(11) 0.2837(6) 0.078(5) Uani 1 1 d . U . . .
F624 F 0.3052(9) 1.0260(11) 0.2977(5) 0.085(5) Uani 1 1 d . U . . .
F704 F 0.6583(15) 0.8975(17) 0.2829(11) 0.105(9) Uani 0.5 1 d D U P E 2
F705 F 0.7022(10) 1.002(3) 0.3178(9) 0.112(9) Uani 0.5 1 d D U P E 2
F706 F 0.6435(15) 1.020(2) 0.2582(9) 0.103(9) Uani 0.5 1 d D U P E 2
F707 F 0.3612(12) 0.5820(13) 0.2492(9) 0.084(9) Uani 0.5 1 d D U P F 2
F708 F 0.3436(11) 0.7026(18) 0.2200(6) 0.091(9) Uani 0.5 1 d D U P F 2
F709 F 0.3260(9) 0.684(2) 0.2732(8) 0.083(9) Uani 0.5 1 d D U P F 2
F710 F 0.6238(13) 0.6923(17) 0.2835(11) 0.102(9) Uani 0.5 1 d D U P G 2
F711 F 0.6193(12) 0.5855(19) 0.3142(8) 0.087(9) Uani 0.5 1 d D U P G 2
F712 F 0.5682(13) 0.593(2) 0.2542(8) 0.102(9) Uani 0.5 1 d D U P G 2
F713 F 0.6826(11) 0.6229(15) 0.4898(7) 0.075(8) Uani 0.5 1 d D U P H 2
F714 F 0.5903(12) 0.6213(16) 0.4738(9) 0.086(9) Uani 0.5 1 d D U P H 2
F715 F 0.6278(16) 0.5883(12) 0.4348(8) 0.100(10) Uani 0.5 1 d D U P H 2
C601 C 0.5342(12) 0.9391(18) 0.3356(7) 0.057(4) Uani 1 1 d . U . . .
C602 C 0.5072(14) 1.0174(18) 0.3298(8) 0.064(5) Uani 1 1 d . U . . .
H602 H 0.4766 1.0278 0.3397 0.077 Uiso 1 1 calc R . . . .
C603 C 0.5234(15) 1.082(2) 0.3099(9) 0.072(5) Uani 1 1 d . U . . .
C604 C 0.5699(15) 1.069(2) 0.2968(9) 0.071(5) Uani 1 1 d . U . . .
H604 H 0.5831 1.1115 0.2845 0.085 Uiso 1 1 calc R . . . .
C605 C 0.5977(15) 0.9880(17) 0.3024(8) 0.076(5) Uani 1 1 d D U . . .
C606 C 0.5827(14) 0.929(2) 0.3217(9) 0.069(5) Uani 1 1 d . U . . .
H606 H 0.6046 0.8788 0.3267 0.083 Uiso 1 1 calc R . . . .
C607 C 0.490(2) 1.161(3) 0.3042(14) 0.103(7) Uani 1 1 d . U . . .
C608 C 0.6474(16) 0.9776(12) 0.2909(6) 0.093(6) Uani 1 1 d D U . . .
C609 C 0.5000(13) 0.7748(19) 0.3284(8) 0.062(5) Uani 1 1 d . U . . .
C610 C 0.4428(14) 0.7554(19) 0.3069(8) 0.067(5) Uani 1 1 d . U . . .
H610 H 0.4103 0.7845 0.3099 0.080 Uiso 1 1 calc R . . . .
C611 C 0.4315(16) 0.6927(16) 0.2802(8) 0.078(5) Uani 1 1 d D U . . .
C612 C 0.4772(16) 0.647(2) 0.2721(10) 0.078(6) Uani 1 1 d . U . . .
H612 H 0.4693 0.6041 0.2535 0.093 Uiso 1 1 calc R . . . .
C613 C 0.5330(15) 0.6741(19) 0.2950(8) 0.081(5) Uani 1 1 d D U . . .
C614 C 0.5480(15) 0.736(2) 0.3235(9) 0.072(5) Uani 1 1 d . U . . .
H614 H 0.5887 0.7498 0.3385 0.086 Uiso 1 1 calc R . . . .
C615 C 0.3669(17) 0.6667(11) 0.2561(7) 0.086(6) Uani 1 1 d D U . . .
C616 C 0.5891(16) 0.6329(15) 0.2861(5) 0.099(6) Uani 1 1 d D U . . .
C617 C 0.5750(12) 0.8378(17) 0.3981(7) 0.052(4) Uani 1 1 d . U . . .
C618 C 0.5798(11) 0.7598(16) 0.4138(7) 0.052(4) Uani 1 1 d . U . . .
H618 H 0.5492 0.7202 0.4016 0.062 Uiso 1 1 calc R . . . .
C619 C 0.6291(10) 0.7380(18) 0.4475(6) 0.063(5) Uani 1 1 d D U . . .
C620 C 0.6737(13) 0.7929(19) 0.4666(8) 0.064(5) Uani 1 1 d . U . . .
H620 H 0.7054 0.7781 0.4901 0.077 Uiso 1 1 calc R . . . .
C621 C 0.6714(14) 0.8701(19) 0.4508(9) 0.065(5) Uani 1 1 d . U . . .
C622 C 0.6218(12) 0.8929(18) 0.4164(8) 0.056(5) Uani 1 1 d . U . . .
H622 H 0.6206 0.9466 0.4060 0.067 Uiso 1 1 calc R . . . .
C623 C 0.6320(7) 0.665(2) 0.4585(5) 0.082(6) Uani 1 1 d D U . . .
C624 C 0.7167(16) 0.932(2) 0.4716(10) 0.079(6) Uani 1 1 d . U . . .
C625 C 0.4576(11) 0.8845(15) 0.3691(7) 0.046(4) Uani 1 1 d . U . . .
C626 C 0.4555(13) 0.8755(16) 0.4072(8) 0.054(5) Uani 1 1 d . U . . .
H626 H 0.4907 0.8606 0.4287 0.065 Uiso 1 1 calc R . . . .
C627 C 0.4017(11) 0.8889(16) 0.4118(7) 0.052(4) Uani 1 1 d . U . . .
C628 C 0.3526(12) 0.9226(17) 0.3840(7) 0.056(5) Uani 1 1 d . U . . .
H628 H 0.3191 0.9401 0.3900 0.067 Uiso 1 1 calc R . . . .
C629 C 0.3515(13) 0.9312(18) 0.3478(8) 0.061(5) Uani 1 1 d . U . . .
C630 C 0.4038(11) 0.9142(17) 0.3404(8) 0.055(5) Uani 1 1 d . U . . .
H630 H 0.4029 0.9229 0.3150 0.066 Uiso 1 1 calc R . . . .
C631 C 0.4055(14) 0.893(2) 0.4546(10) 0.067(5) Uani 1 1 d . U . . .
C632 C 0.2976(14) 0.969(2) 0.3143(9) 0.072(6) Uani 1 1 d . U . . .
B600 B 0.5171(14) 0.859(2) 0.3578(9) 0.055(4) Uani 1 1 d . U . . .

loop_
_atom_site_aniso_label
_atom_site_aniso_U_11
_atom_site_aniso_U_22
_atom_site_aniso_U_33
_atom_site_aniso_U_23
_atom_site_aniso_U_13
_atom_site_aniso_U_12
Rh1 0.0408(10) 0.1122(19) 0.0480(10) -0.0053(12) 0.0119(8) -0.0092(12)
Rh11 0.0423(12) 0.173(3) 0.0488(11) 0.0062(15) 0.0156(9) 0.0192(15)
P2 0.050(4) 0.098(5) 0.061(4) -0.003(4) 0.018(3) 0.014(4)
P3 0.066(4) 0.093(5) 0.059(4) -0.003(4) 0.026(3) -0.033(4)
P12 0.067(4) 0.102(5) 0.080(4) 0.018(4) 0.034(4) 0.018(4)
P13 0.059(4) 0.104(5) 0.085(5) -0.027(4) 0.027(4) -0.006(4)
N101 0.057(8) 0.086(9) 0.059(8) -0.002(7) 0.020(7) -0.006(7)
C102 0.061(8) 0.084(8) 0.065(8) 0.004(7) 0.019(7) -0.003(7)
C103 0.064(9) 0.083(9) 0.068(9) 0.000(8) 0.018(7) -0.009(8)
C104 0.074(9) 0.085(10) 0.073(9) 0.002(8) 0.024(8) -0.009(8)
C105 0.075(9) 0.082(9) 0.074(9) -0.002(8) 0.023(8) -0.010(8)
C106 0.071(8) 0.081(8) 0.068(8) 0.005(7) 0.022(7) -0.010(7)
N201 0.061(8) 0.079(9) 0.057(8) 0.006(7) 0.022(7) 0.006(7)
C202 0.071(8) 0.089(9) 0.077(8) 0.007(7) 0.026(7) 0.012(8)
C203 0.073(9) 0.098(10) 0.084(9) 0.004(8) 0.032(8) 0.012(8)
C204 0.071(9) 0.091(10) 0.080(9) 0.005(8) 0.028(8) 0.006(8)
C205 0.060(9) 0.077(9) 0.069(9) 0.006(8) 0.025(7) 0.012(8)
C206 0.060(8) 0.079(8) 0.063(8) 0.005(7) 0.026(7) 0.011(7)
C4 0.055(8) 0.071(9) 0.058(8) 0.002(8) 0.020(7) -0.002(8)
C5 0.056(8) 0.072(9) 0.061(8) 0.006(8) 0.022(7) -0.001(8)
C6 0.054(9) 0.081(9) 0.057(8) 0.002(8) 0.025(7) -0.008(8)
C7 0.068(9) 0.088(10) 0.066(9) -0.003(8) 0.031(8) -0.006(8)
C8 0.075(9) 0.084(9) 0.066(9) -0.001(8) 0.032(8) -0.001(8)
C9 0.072(9) 0.082(9) 0.071(9) 0.001(8) 0.027(8) 0.014(8)
C10 0.063(9) 0.079(9) 0.065(9) 0.004(8) 0.019(8) 0.002(8)
C11 0.059(9) 0.075(9) 0.061(9) -0.003(8) 0.017(7) 0.002(8)
C107 0.058(8) 0.084(9) 0.067(8) -0.001(8) 0.015(7) 0.002(8)
C108 0.072(9) 0.089(9) 0.061(8) 0.005(8) 0.023(7) -0.012(8)
C109 0.074(9) 0.087(9) 0.082(9) -0.001(8) 0.024(8) 0.008(8)
C110 0.084(17) 0.093(17) 0.094(17) 0.008(14) 0.037(14) 0.009(14)
C111 0.093(17) 0.091(17) 0.081(15) -0.012(14) 0.031(14) 0.012(14)
C112 0.087(16) 0.085(16) 0.097(17) -0.010(14) 0.033(14) -0.016(14)
C113 0.070(9) 0.091(9) 0.082(9) -0.002(8) 0.027(8) -0.013(8)
C114 0.088(17) 0.129(19) 0.111(18) 0.001(16) 0.037(15) -0.025(16)
C115 0.067(15) 0.082(16) 0.093(16) -0.007(14) 0.036(13) -0.003(13)
C116 0.084(17) 0.111(18) 0.102(17) 0.013(16) 0.034(14) 0.005(15)
C117 0.073(9) 0.102(10) 0.084(9) -0.003(8) 0.029(8) 0.006(8)
C118 0.097(10) 0.109(11) 0.104(10) 0.001(9) 0.037(8) 0.000(9)
C119 0.112(11) 0.122(11) 0.121(11) 0.000(9) 0.046(9) 0.003(9)
C120 0.126(11) 0.129(11) 0.133(11) 0.003(9) 0.046(9) 0.000(9)
C121 0.131(11) 0.134(12) 0.136(11) -0.001(9) 0.049(9) 0.002(10)
C122 0.136(11) 0.137(12) 0.135(11) -0.001(10) 0.045(9) 0.000(10)
C123 0.120(11) 0.131(11) 0.124(11) -0.002(9) 0.047(9) 0.005(9)
C124 0.101(11) 0.116(11) 0.113(11) -0.004(9) 0.041(9) 0.004(9)
C125 0.098(10) 0.108(11) 0.110(10) -0.004(9) 0.039(9) 0.000(9)
C126 0.090(10) 0.104(10) 0.103(10) 0.002(9) 0.038(8) -0.011(9)
C127 0.088(10) 0.098(10) 0.099(10) -0.005(9) 0.030(8) -0.009(9)
C128 0.078(10) 0.092(10) 0.089(10) -0.008(9) 0.027(8) -0.012(9)
C129 0.069(9) 0.080(9) 0.079(9) -0.006(8) 0.031(8) -0.021(8)
C130 0.069(9) 0.086(9) 0.068(8) -0.008(8) 0.030(7) -0.021(8)
C207 0.077(9) 0.093(9) 0.077(9) 0.007(8) 0.031(7) 0.017(8)
C208 0.065(9) 0.086(9) 0.078(9) -0.008(8) 0.028(7) 0.003(8)
C209 0.074(9) 0.096(10) 0.087(9) 0.005(8) 0.032(8) 0.014(8)
C210 0.075(16) 0.091(17) 0.102(17) -0.008(14) 0.025(14) 0.039(14)
C211 0.080(17) 0.097(18) 0.104(17) 0.008(15) 0.023(14) 0.014(15)
C212 0.087(17) 0.108(19) 0.121(19) 0.002(16) 0.032(15) 0.001(16)
C213 0.079(9) 0.094(10) 0.087(9) -0.020(8) 0.028(8) -0.005(8)
C214 0.094(18) 0.111(19) 0.117(19) -0.011(16) 0.038(15) -0.004(16)
C215 0.089(17) 0.075(15) 0.095(16) -0.020(14) 0.025(14) -0.018(14)
C216 0.111(19) 0.110(19) 0.108(19) 0.006(16) 0.030(16) -0.003(17)
C217 0.078(9) 0.097(9) 0.089(9) 0.004(8) 0.032(8) 0.015(8)
C218 0.075(9) 0.090(10) 0.085(9) 0.002(8) 0.035(8) 0.001(8)
C219 0.075(10) 0.090(10) 0.091(10) 0.005(8) 0.039(8) 0.005(8)
C220 0.088(10) 0.097(10) 0.104(10) 0.008(9) 0.040(8) 0.010(9)
C221 0.094(10) 0.105(11) 0.112(11) 0.008(9) 0.045(9) 0.015(9)
C222 0.114(11) 0.121(11) 0.130(11) 0.010(9) 0.050(9) 0.014(9)
C223 0.131(11) 0.134(12) 0.144(12) 0.004(9) 0.057(9) 0.006(10)
C224 0.145(12) 0.147(12) 0.154(12) 0.002(10) 0.058(9) -0.002(10)
C225 0.140(12) 0.146(12) 0.146(12) 0.003(10) 0.065(9) -0.004(10)
C226 0.136(12) 0.146(12) 0.150(12) 0.000(10) 0.058(9) -0.003(10)
C227 0.133(12) 0.138(12) 0.146(12) 0.002(9) 0.056(9) -0.003(10)
C228 0.118(11) 0.129(11) 0.134(11) 0.003(9) 0.052(9) 0.002(9)
C229 0.100(10) 0.117(11) 0.114(10) 0.000(9) 0.049(9) 0.004(9)
C230 0.080(9) 0.109(10) 0.097(9) -0.005(8) 0.042(8) 0.000(8)
F401 0.070(13) 0.096(15) 0.105(14) 0.001(13) 0.045(12) -0.018(12)
F402 0.099(15) 0.122(16) 0.097(14) 0.006(13) 0.058(12) -0.022(13)
F403 0.091(14) 0.103(15) 0.097(15) 0.031(13) 0.024(13) -0.017(13)
F404 0.103(14) 0.103(13) 0.128(15) 0.025(12) 0.032(12) 0.020(11)
F405 0.088(12) 0.123(14) 0.078(11) -0.022(10) 0.008(9) 0.030(11)
F406 0.075(11) 0.118(13) 0.095(12) 0.015(10) 0.034(9) 0.015(10)
F407 0.136(16) 0.172(17) 0.130(15) -0.017(14) 0.080(13) 0.003(14)
F408 0.110(13) 0.144(16) 0.168(16) -0.045(13) 0.100(12) -0.033(12)
F409 0.099(13) 0.161(17) 0.159(16) -0.004(14) 0.070(12) 0.030(13)
F410 0.096(15) 0.100(15) 0.112(16) -0.021(13) 0.045(13) -0.001(13)
F411 0.079(13) 0.079(13) 0.102(15) -0.017(13) 0.040(12) -0.004(12)
F412 0.094(15) 0.086(14) 0.114(15) -0.009(13) 0.042(13) 0.008(13)
F413 0.129(15) 0.108(14) 0.122(15) -0.013(12) 0.042(13) -0.010(12)
F414 0.086(12) 0.115(14) 0.129(14) -0.033(12) 0.025(11) 0.012(11)
F415 0.080(11) 0.115(13) 0.093(11) -0.051(10) -0.003(9) 0.025(10)
F416 0.069(10) 0.093(12) 0.108(12) 0.021(10) 0.009(9) 0.015(9)
F417 0.051(9) 0.100(12) 0.124(14) 0.001(11) 0.001(10) -0.001(9)
F418 0.100(13) 0.109(13) 0.102(13) 0.005(11) 0.012(10) 0.038(11)
F419 0.093(14) 0.099(15) 0.076(13) -0.005(13) 0.039(12) -0.003(13)
F420 0.104(15) 0.081(14) 0.079(13) -0.016(12) 0.038(12) 0.003(13)
F421 0.080(14) 0.084(14) 0.077(13) -0.001(12) 0.036(12) -0.005(13)
F422 0.036(11) 0.070(14) 0.058(11) 0.005(10) 0.019(9) -0.013(10)
F423 0.057(12) 0.076(13) 0.050(12) 0.002(11) 0.016(10) -0.015(11)
F424 0.043(12) 0.074(13) 0.062(12) 0.003(11) 0.020(10) 0.007(11)
F501 0.094(14) 0.114(15) 0.098(14) 0.011(13) 0.048(12) -0.022(13)
F502 0.092(14) 0.089(14) 0.102(15) 0.002(13) 0.039(13) -0.002(13)
F503 0.091(15) 0.109(16) 0.114(15) 0.012(14) 0.034(13) -0.018(14)
F510 0.099(15) 0.086(14) 0.114(14) -0.016(13) 0.048(13) 0.014(13)
F511 0.094(15) 0.081(14) 0.097(15) -0.009(13) 0.035(13) 0.003(13)
F512 0.090(14) 0.095(15) 0.122(16) -0.014(14) 0.019(13) -0.007(13)
F519 0.074(14) 0.070(13) 0.062(12) -0.005(11) 0.035(11) 0.008(11)
F520 0.095(15) 0.091(14) 0.078(13) 0.002(12) 0.037(12) 0.011(13)
F521 0.101(15) 0.099(15) 0.077(13) -0.020(13) 0.023(12) -0.003(14)
F522 0.060(12) 0.072(13) 0.056(13) -0.004(11) 0.012(11) -0.009(11)
F523 0.040(12) 0.086(14) 0.049(11) 0.004(11) 0.012(9) -0.016(11)
F524 0.047(12) 0.066(14) 0.067(12) -0.004(11) 0.009(10) -0.012(11)
C401 0.052(7) 0.068(8) 0.055(7) -0.007(7) 0.022(6) 0.007(7)
C402 0.060(8) 0.071(9) 0.060(8) 0.003(7) 0.026(7) 0.004(8)
C403 0.071(8) 0.078(8) 0.065(8) 0.005(7) 0.029(7) -0.008(7)
C404 0.076(9) 0.082(9) 0.065(8) 0.002(8) 0.031(7) -0.002(8)
C405 0.072(8) 0.077(8) 0.061(8) 0.001(7) 0.028(7) -0.001(7)
C406 0.060(8) 0.075(9) 0.056(8) -0.010(7) 0.022(7) 0.005(8)
C407 0.088(9) 0.099(9) 0.091(9) 0.007(8) 0.037(8) -0.008(8)
C408 0.078(9) 0.088(10) 0.069(9) 0.004(8) 0.029(8) 0.005(8)
C409 0.055(8) 0.075(8) 0.066(8) -0.007(7) 0.026(7) -0.005(7)
C410 0.063(9) 0.083(9) 0.073(9) -0.008(8) 0.030(7) -0.002(8)
C411 0.075(8) 0.100(9) 0.084(8) -0.008(8) 0.038(7) -0.003(8)
C412 0.075(9) 0.090(9) 0.077(9) -0.008(8) 0.033(8) 0.002(8)
C413 0.074(8) 0.086(8) 0.074(8) -0.009(7) 0.036(7) -0.001(7)
C414 0.067(9) 0.082(9) 0.074(9) -0.006(8) 0.031(7) 0.001(8)
C415 0.101(10) 0.124(11) 0.114(10) -0.009(9) 0.050(9) 0.000(9)
C416 0.090(9) 0.090(9) 0.096(9) -0.017(8) 0.037(8) 0.005(8)
C417 0.050(7) 0.063(8) 0.061(7) -0.003(7) 0.022(6) 0.002(7)
C418 0.053(8) 0.058(8) 0.057(8) -0.006(7) 0.020(7) 0.003(7)
C419 0.056(8) 0.066(8) 0.057(7) -0.008(7) 0.022(6) 0.001(7)
C420 0.052(8) 0.055(8) 0.050(8) -0.008(7) 0.023(7) 0.000(7)
C421 0.052(8) 0.067(8) 0.056(7) 0.000(7) 0.025(6) 0.005(7)
C422 0.052(8) 0.064(8) 0.056(8) 0.001(7) 0.026(7) -0.003(7)
C423 0.073(9) 0.082(9) 0.076(9) -0.019(8) 0.023(8) 0.000(8)
C424 0.061(9) 0.082(9) 0.070(9) -0.002(8) 0.028(7) 0.007(8)
C425 0.055(8) 0.063(8) 0.054(7) -0.006(7) 0.018(6) -0.001(7)
C426 0.058(8) 0.064(9) 0.052(8) -0.004(7) 0.019(7) -0.002(7)
C427 0.070(8) 0.068(8) 0.062(8) 0.009(7) 0.023(7) -0.003(7)
C428 0.060(8) 0.065(9) 0.064(8) 0.004(8) 0.022(7) -0.010(7)
C429 0.054(7) 0.063(8) 0.060(7) 0.002(7) 0.020(6) -0.012(7)
C430 0.052(8) 0.060(8) 0.053(8) -0.004(7) 0.021(7) -0.002(7)
C431 0.082(9) 0.081(9) 0.073(8) 0.007(8) 0.027(7) -0.007(8)
C432 0.054(8) 0.068(8) 0.060(8) -0.005(7) 0.018(7) -0.006(7)
B400 0.052(7) 0.066(7) 0.057(7) -0.008(6) 0.022(6) 0.001(6)
F601 0.165(17) 0.111(15) 0.147(16) 0.016(13) 0.061(14) 0.002(14)
F602 0.107(14) 0.102(14) 0.193(18) 0.008(14) 0.005(14) 0.023(12)
F603 0.156(17) 0.132(16) 0.164(17) 0.029(14) 0.079(14) -0.023(14)
F604 0.079(14) 0.104(15) 0.122(15) 0.017(13) 0.058(12) -0.004(13)
F605 0.090(14) 0.105(15) 0.114(15) 0.007(14) 0.054(12) -0.014(13)
F606 0.084(14) 0.107(15) 0.118(15) 0.007(14) 0.058(12) 0.004(13)
F607 0.074(14) 0.090(15) 0.077(14) -0.011(13) 0.007(12) 0.007(12)
F608 0.075(13) 0.075(15) 0.098(14) -0.001(13) 0.029(12) 0.010(12)
F609 0.082(14) 0.085(14) 0.097(15) 0.008(13) 0.025(12) -0.003(12)
F610 0.098(15) 0.116(16) 0.092(15) -0.002(14) 0.030(13) 0.016(14)
F611 0.101(15) 0.118(15) 0.098(15) 0.011(14) 0.049(13) 0.020(13)
F612 0.078(14) 0.091(15) 0.106(14) 0.003(13) 0.035(12) 0.020(13)
F613 0.076(14) 0.076(13) 0.083(15) 0.011(12) 0.019(12) -0.014(12)
F614 0.083(15) 0.080(14) 0.102(15) 0.023(13) 0.013(13) -0.003(13)
F615 0.078(15) 0.091(14) 0.087(14) 0.018(13) 0.021(12) 0.005(13)
F616 0.055(10) 0.106(13) 0.138(15) -0.004(11) 0.024(10) 0.001(9)
F617 0.096(12) 0.115(14) 0.110(13) -0.028(11) 0.044(11) -0.001(11)
F618 0.147(16) 0.107(14) 0.101(13) 0.018(11) 0.031(12) -0.032(12)
F619 0.076(11) 0.118(13) 0.089(11) -0.001(10) 0.030(9) -0.028(10)
F620 0.139(15) 0.121(14) 0.083(11) -0.009(11) 0.053(11) 0.003(13)
F621 0.110(13) 0.105(12) 0.058(9) 0.015(8) 0.037(9) 0.023(10)
F622 0.056(9) 0.122(13) 0.090(11) -0.006(10) 0.025(8) 0.013(9)
F623 0.053(9) 0.065(9) 0.097(11) -0.004(8) 0.006(8) -0.005(7)
F624 0.086(11) 0.068(10) 0.086(10) 0.040(8) 0.015(9) 0.021(8)
F704 0.092(15) 0.120(16) 0.112(15) 0.014(14) 0.050(13) 0.008(14)
F705 0.091(14) 0.126(16) 0.128(15) -0.003(14) 0.051(13) 0.001(14)
F706 0.101(15) 0.117(16) 0.113(15) 0.017(14) 0.067(12) 0.015(14)
F707 0.081(13) 0.074(14) 0.096(15) 0.017(12) 0.032(12) -0.006(12)
F708 0.084(14) 0.096(15) 0.077(14) -0.003(13) 0.013(12) 0.004(13)
F709 0.070(13) 0.078(15) 0.086(14) 0.000(12) 0.012(12) 0.007(12)
F710 0.097(15) 0.117(15) 0.103(15) 0.008(14) 0.050(13) 0.005(13)
F711 0.072(14) 0.092(15) 0.102(14) 0.015(13) 0.039(12) 0.009(13)
F712 0.088(14) 0.116(16) 0.107(15) -0.008(14) 0.044(13) 0.022(13)
F713 0.064(13) 0.080(13) 0.080(13) 0.026(12) 0.027(11) 0.006(12)
F714 0.074(13) 0.086(14) 0.092(15) 0.016(13) 0.026(12) -0.014(12)
F715 0.093(16) 0.076(13) 0.103(15) 0.021(13) 0.007(13) -0.007(13)
C601 0.050(7) 0.068(8) 0.054(7) 0.014(7) 0.020(6) 0.000(7)
C602 0.059(8) 0.071(9) 0.061(8) 0.018(8) 0.023(7) 0.004(8)
C603 0.072(8) 0.076(8) 0.075(8) 0.017(7) 0.034(7) -0.002(7)
C604 0.072(9) 0.077(9) 0.069(9) 0.014(8) 0.031(7) -0.004(8)
C605 0.074(8) 0.086(8) 0.073(8) 0.016(7) 0.035(7) 0.001(7)
C606 0.061(9) 0.076(9) 0.069(8) 0.010(8) 0.024(7) 0.001(8)
C607 0.103(10) 0.094(10) 0.111(10) 0.011(9) 0.039(9) 0.001(9)
C608 0.086(9) 0.101(9) 0.101(9) 0.008(8) 0.045(8) 0.004(8)
C609 0.058(8) 0.077(8) 0.054(7) 0.008(7) 0.024(6) 0.006(7)
C610 0.067(9) 0.076(9) 0.060(8) 0.002(8) 0.027(7) 0.000(8)
C611 0.078(8) 0.085(8) 0.070(8) 0.003(7) 0.027(7) 0.003(7)
C612 0.081(9) 0.085(9) 0.069(9) 0.004(8) 0.031(8) 0.001(8)
C613 0.078(8) 0.089(9) 0.078(8) 0.006(7) 0.031(7) 0.008(8)
C614 0.071(9) 0.082(9) 0.064(8) 0.005(8) 0.028(7) 0.001(8)
C615 0.085(9) 0.086(9) 0.082(9) -0.006(8) 0.023(7) 0.003(8)
C616 0.093(9) 0.104(10) 0.101(9) 0.004(8) 0.038(8) 0.009(8)
C617 0.046(7) 0.064(8) 0.052(7) 0.009(6) 0.024(6) 0.004(6)
C618 0.042(8) 0.061(8) 0.053(8) 0.006(7) 0.020(7) -0.006(7)
C619 0.057(8) 0.075(8) 0.061(8) 0.013(7) 0.025(6) -0.002(7)
C620 0.052(8) 0.072(9) 0.063(8) 0.000(8) 0.017(7) -0.001(8)
C621 0.056(8) 0.073(8) 0.063(8) 0.007(7) 0.020(7) -0.001(7)
C622 0.049(8) 0.069(9) 0.050(8) 0.003(7) 0.021(7) 0.002(7)
C623 0.072(9) 0.084(9) 0.084(9) 0.007(8) 0.024(7) -0.005(8)
C624 0.068(9) 0.082(9) 0.081(9) -0.003(8) 0.023(8) -0.016(8)
C625 0.038(7) 0.055(7) 0.048(7) 0.006(6) 0.019(6) 0.004(6)
C626 0.046(8) 0.062(8) 0.052(8) 0.003(7) 0.016(7) 0.000(7)
C627 0.046(7) 0.064(8) 0.052(7) 0.011(6) 0.027(6) 0.003(6)
C628 0.050(8) 0.065(8) 0.052(8) 0.005(7) 0.019(7) 0.001(7)
C629 0.053(7) 0.067(8) 0.058(7) -0.001(7) 0.017(6) 0.001(7)
C630 0.046(8) 0.063(8) 0.053(8) 0.000(7) 0.013(7) 0.004(7)
C631 0.061(9) 0.081(9) 0.065(9) 0.007(8) 0.030(7) -0.001(8)
C632 0.057(9) 0.083(9) 0.069(9) -0.006(8) 0.017(7) 0.006(8)
B600 0.048(7) 0.067(7) 0.052(7) 0.007(6) 0.022(6) 0.001(6)

loop_
_atom_type_symbol
_atom_type_description
_atom_type_scat_dispersion_real
_atom_type_scat_dispersion_imag
_atom_type_scat_source
C C 0.0181 0.0091 'International Tables Vol C Tables 4.2.6.8 and 6.1.1.4'
H H 0.0000 0.0000 'International Tables Vol C Tables 4.2.6.8 and 6.1.1.4'
B B 0.0090 0.0039 'International Tables Vol C Tables 4.2.6.8 and 6.1.1.4'
F F 0.0727 0.0534 'International Tables Vol C Tables 4.2.6.8 and 6.1.1.4'
N N 0.0311 0.0180 'International Tables Vol C Tables 4.2.6.8 and 6.1.1.4'
P P 0.2955 0.4335 'International Tables Vol C Tables 4.2.6.8 and 6.1.1.4'
Rh Rh 0.0927 3.6045 'International Tables Vol C Tables 4.2.6.8 and 6.1.1.4'

loop_
_exptl_crystal_face_index_h
_exptl_crystal_face_index_k
_exptl_crystal_face_index_l
_exptl_crystal_face_perp_dist
0 0 -22 0.0301
0 0 23 0.0024
-15 0 12 0.0479
15 0 -12 0.0512
0 10 -2 0.0732
1 -10 2 0.1074

loop_
_geom_angle_atom_site_label_1
_geom_angle_atom_site_label_2
_geom_angle_atom_site_label_3
_geom_angle
_geom_angle_site_symmetry_1
_geom_angle_site_symmetry_3
_geom_angle_publ_flag
P3 Rh1 P2 162.1(3) . . ?
N101 Rh1 P2 81.6(5) . . ?
N101 Rh1 P3 80.6(5) . . ?
N101 Rh1 C4 171.1(9) . . ?
C4 Rh1 P2 95.8(7) . . ?
C4 Rh1 P3 101.4(7) . . ?
C5 Rh1 P2 87.9(8) . . ?
C5 Rh1 P3 108.9(8) . . ?
C5 Rh1 N101 150.1(9) . . ?
C5 Rh1 C4 37.5(7) . . ?
P13 Rh11 P12 163.1(3) . . ?
N201 Rh11 P12 81.8(6) . . ?
N201 Rh11 P13 81.7(6) . . ?
N201 Rh11 C9 144.4(9) . . ?
C8 Rh11 P12 81.6(9) . . ?
C8 Rh11 P13 114.5(9) . . ?
C8 Rh11 N201 163.2(10) . . ?
C8 Rh11 C9 38.0(8) . . ?
C9 Rh11 P12 88.6(8) . . ?
C9 Rh11 P13 107.2(8) . . ?
C107 P2 Rh1 101.5(9) . . ?
C107 P2 C109 100.3(11) . . ?
C109 P2 Rh1 126.5(9) . . ?
C117 P2 Rh1 115.7(10) . . ?
C117 P2 C107 103.1(16) . . ?
C117 P2 C109 105.7(13) . . ?
C108 P3 Rh1 100.4(10) . . ?
C108 P3 C113 104.8(14) . . ?
C113 P3 Rh1 115.9(9) . . ?
C130 P3 Rh1 132.5(11) . . ?
C130 P3 C108 97.6(12) . . ?
C130 P3 C113 101.1(12) . . ?
C207 P12 Rh11 101.0(9) . . ?
C209 P12 Rh11 119.9(10) . . ?
C209 P12 C207 103.2(15) . . ?
C217 P12 Rh11 126.5(12) . . ?
C217 P12 C207 100.0(14) . . ?
C217 P12 C209 101.9(12) . . ?
C208 P13 Rh11 100.3(10) . . ?
C208 P13 C213 99.7(12) . . ?
C213 P13 Rh11 130.3(11) . . ?
C230 P13 Rh11 117.3(12) . . ?
C230 P13 C208 103.0(17) . . ?
C230 P13 C213 101.5(14) . . ?
C102 N101 Rh1 119.1(10) . . ?
C102 N101 C106 120.0 . . ?
C106 N101 Rh1 120.5(10) . . ?
N101 C102 C107 119.4(15) . . ?
C103 C102 N101 120.0 . . ?
C103 C102 C107 120.5(14) . . ?
C102 C103 C104 120.0 . . ?
C105 C104 C103 120.0 . . ?
C106 C105 C104 120.0 . . ?
N101 C106 C108 114.7(15) . . ?
C105 C106 N101 120.0 . . ?
C105 C106 C108 124.6(14) . . ?
C202 N201 Rh11 117.9(10) . . ?
C202 N201 C206 120.0 . . ?
C206 N201 Rh11 121.5(10) . . ?
N201 C202 C207 121.9(15) . . ?
C203 C202 N201 120.0 . . ?
C203 C202 C207 118.0(15) . . ?
C202 C203 C204 120.0 . . ?
C205 C204 C203 120.0 . . ?
C206 C205 C204 120.0 . . ?
N201 C206 C208 115.4(15) . . ?
C205 C206 N201 120.0 . . ?
C205 C206 C208 124.6(15) . . ?
C5 C4 Rh1 67.9(15) . . ?
C5 C4 C11 119(3) . . ?
C11 C4 Rh1 122(2) . . ?
C4 C5 Rh1 74.6(15) . . ?
C4 C5 C6 133(3) . . ?
C6 C5 Rh1 120.2(19) . . ?
C5 C6 C7 118(2) . . ?
C8 C7 C6 119(3) . . ?
C7 C8 Rh11 129(2) . . ?
C9 C8 Rh11 72.4(17) . . ?
C9 C8 C7 129(3) . . ?
C8 C9 Rh11 69.5(17) . . ?
C8 C9 C10 122(3) . . ?
C10 C9 Rh11 116(2) . . ?
C9 C10 C11 109(2) . . ?
C4 C11 C10 112(2) . . ?
C102 C107 P2 109.3(14) . . ?
C106 C108 P3 110.5(14) . . ?
C110 C109 P2 109.6(19) . . ?
C110 C109 C111 101(2) . . ?
C110 C109 C112 114(3) . . ?
C111 C109 P2 111(2) . . ?
C111 C109 C112 108(2) . . ?
C112 C109 P2 112.4(19) . . ?
C114 C113 P3 110(2) . . ?
C114 C113 C116 106(3) . . ?
C115 C113 P3 111.9(18) . . ?
C115 C113 C114 103(3) . . ?
C115 C113 C116 109(2) . . ?
C116 C113 P3 116(2) . . ?
C118 C117 P2 112.0(18) . . ?
C119 C118 C117 112.0(12) . . ?
C120 C119 C118 114.2(13) . . ?
C119 C120 C121 112.8(13) . . ?
C122 C121 C120 114.0(12) . . ?
C121 C122 C123 113.8(12) . . ?
C122 C123 C124 113.3(12) . . ?
C123 C124 C125 113.0(12) . . ?
C124 C125 C126 113.1(12) . . ?
C125 C126 C127 113.0(12) . . ?
C128 C127 C126 113.1(12) . . ?
C127 C128 C129 113.0(12) . . ?
C130 C129 C128 112.5(12) . . ?
C129 C130 P3 114.8(16) . . ?
C202 C207 P12 110.0(15) . . ?
C206 C208 P13 111.3(14) . . ?
C210 C209 P12 106.3(19) . . ?
C211 C209 P12 106(2) . . ?
C211 C209 C210 108(3) . . ?
C211 C209 C212 109(3) . . ?
C212 C209 P12 118(2) . . ?
C212 C209 C210 109(3) . . ?
C214 C213 P13 105(2) . . ?
C215 C213 P13 111.8(19) . . ?
C215 C213 C214 109(3) . . ?
C215 C213 C216 108(3) . . ?
C216 C213 P13 115(2) . . ?
C216 C213 C214 108(3) . . ?
C218 C217 P12 113.5(16) . . ?
C219 C218 C217 113.2(12) . . ?
C220 C219 C218 113.8(12) . . ?
C221 C220 C219 114.3(12) . . ?
C220 C221 C222 113.7(13) . . ?
C221 C222 C223 113.3(12) . . ?
C224 C223 C222 113.5(12) . . ?
C225 C224 C223 115.5(13) . . ?
C224 C225 C226 115.9(12) . . ?
C225 C226 C227 115.6(12) . . ?
C226 C227 C228 114.7(13) . . ?
C227 C228 C229 113.5(13) . . ?
C230 C229 C228 112.4(12) . . ?
C229 C230 P13 111.5(17) . . ?
C402 C401 C406 116(3) . . ?
C402 C401 B400 119(3) . . ?
C406 C401 B400 125(3) . . ?
C401 C402 C403 125(3) . . ?
C402 C403 C404 118(3) . . ?
C407 C403 C402 123(2) . . ?
C407 C403 C404 119(2) . . ?
C405 C404 C403 116(3) . . ?
C404 C405 C408 116(3) . . ?
C406 C405 C404 123(3) . . ?
C406 C405 C408 122(3) . . ?
C405 C406 C401 122(3) . . ?
F401 C407 F402 101(2) . . ?
F403 C407 F401 104(2) . . ?
F403 C407 F402 103(2) . . ?
F501 C407 F502 101(2) . . ?
F503 C407 F501 105(2) . . ?
F503 C407 F502 102(2) . . ?
C403 C407 F401 115.2(18) . . ?
C403 C407 F402 113.9(18) . . ?
C403 C407 F403 117.9(19) . . ?
C403 C407 F501 115.8(19) . . ?
C403 C407 F502 113.0(18) . . ?
C403 C407 F503 117.6(19) . . ?
F404 C408 F406 100(3) . . ?
F404 C408 C405 119(3) . . ?
F405 C408 F404 111(3) . . ?
F405 C408 F406 105(3) . . ?
F405 C408 C405 112(3) . . ?
F406 C408 C405 110(3) . . ?
C410 C409 B400 116(3) . . ?
C414 C409 C410 116(3) . . ?
C414 C409 B400 128(3) . . ?
C411 C410 C409 121(3) . . ?
C410 C411 C415 118(4) . . ?
C412 C411 C410 123(4) . . ?
C412 C411 C415 118(4) . . ?
C411 C412 C413 116(3) . . ?
C412 C413 C414 118(3) . . ?
C412 C413 C416 120(2) . . ?
C414 C413 C416 122(2) . . ?
C409 C414 C413 125(3) . . ?
F407 C415 C411 113(4) . . ?
F408 C415 F407 107(4) . . ?
F408 C415 F409 112(4) . . ?
F408 C415 C411 117(4) . . ?
F409 C415 F407 99(4) . . ?
F409 C415 C411 108(4) . . ?
F410 C416 F411 104(2) . . ?
F410 C416 F412 103(2) . . ?
F410 C416 C413 116(2) . . ?
F411 C416 F412 103(2) . . ?
F411 C416 C413 115(2) . . ?
F412 C416 C413 115(2) . . ?
F510 C416 F511 103(2) . . ?
F510 C416 F512 104(2) . . ?
F510 C416 C413 116(2) . . ?
F511 C416 C413 115(2) . . ?
F512 C416 F511 103(2) . . ?
F512 C416 C413 115(2) . . ?
C418 C417 B400 117(2) . . ?
C422 C417 C418 117(2) . . ?
C422 C417 B400 126(3) . . ?
C419 C418 C417 121(3) . . ?
C418 C419 C420 120(3) . . ?
C418 C419 C423 123(3) . . ?
C420 C419 C423 116(3) . . ?
C421 C420 C419 118(2) . . ?
C420 C421 C424 116(3) . . ?
C422 C421 C420 121(3) . . ?
C422 C421 C424 122(3) . . ?
C421 C422 C417 122(3) . . ?
F413 C423 F414 112(3) . . ?
F413 C423 F415 111(3) . . ?
F413 C423 C419 106(3) . . ?
F414 C423 C419 104(3) . . ?
F415 C423 F414 109(3) . . ?
F415 C423 C419 115(3) . . ?
F416 C424 F418 100(3) . . ?
F416 C424 C421 111(3) . . ?
F417 C424 F416 104(3) . . ?
F417 C424 F418 106(3) . . ?
F417 C424 C421 121(3) . . ?
F418 C424 C421 113(3) . . ?
C426 C425 C430 116(3) . . ?
C426 C425 B400 124(3) . . ?
C430 C425 B400 121(2) . . ?
C425 C426 C427 123(3) . . ?
C426 C427 C428 119(3) . . ?
C431 C427 C426 126(2) . . ?
C431 C427 C428 115(2) . . ?
C429 C428 C427 118(3) . . ?
C428 C429 C430 118(2) . . ?
C428 C429 C432 121.5(18) . . ?
C430 C429 C432 120.6(17) . . ?
C425 C430 C429 126(3) . . ?
F419 C431 F421 99.9(19) . . ?
F420 C431 F419 102(2) . . ?
F420 C431 F421 102(2) . . ?
F420 C431 C427 118.9(18) . . ?
F520 C431 F519 101(2) . . ?
F520 C431 F521 102(2) . . ?
F521 C431 F519 100.3(19) . . ?
C427 C431 F419 116.2(17) . . ?
C427 C431 F421 115.0(17) . . ?
C427 C431 F519 115.6(16) . . ?
C427 C431 F520 118.2(18) . . ?
C427 C431 F521 116.4(17) . . ?
F422 C432 F423 104.3(15) . . ?
F422 C432 C429 114.2(14) . . ?
F423 C432 C429 113.4(14) . . ?
F424 C432 F422 105.1(15) . . ?
F424 C432 F423 104.3(15) . . ?
F424 C432 C429 114.5(14) . . ?
F522 C432 C429 113.6(14) . . ?
F523 C432 F522 104.9(15) . . ?
F523 C432 F524 105.0(15) . . ?
F523 C432 C429 114.1(14) . . ?
F524 C432 F522 104.3(15) . . ?
F524 C432 C429 113.9(14) . . ?
C401 B400 C409 109(2) . . ?
C401 B400 C417 115(3) . . ?
C401 B400 C425 112(2) . . ?
C417 B400 C409 108(2) . . ?
C417 B400 C425 108(2) . . ?
C425 B400 C409 105(2) . . ?
C602 C601 C606 115(3) . . ?
C602 C601 B600 126(3) . . ?
C606 C601 B600 118(2) . . ?
C601 C602 C603 123(3) . . ?
C602 C603 C607 118(3) . . ?
C604 C603 C602 119(3) . . ?
C604 C603 C607 123(3) . . ?
C603 C604 C605 118(3) . . ?
C606 C605 C604 122(3) . . ?
C606 C605 C608 121(2) . . ?
C608 C605 C604 117(2) . . ?
C605 C606 C601 122(3) . . ?
F601 C607 C603 108(4) . . ?
F602 C607 F601 102(4) . . ?
F602 C607 F603 123(4) . . ?
F602 C607 C603 112(4) . . ?
F603 C607 F601 104(4) . . ?
F603 C607 C603 107(4) . . ?
F604 C608 C605 115(2) . . ?
F605 C608 F604 103(2) . . ?
F605 C608 C605 115(2) . . ?
F606 C608 F604 103(2) . . ?
F606 C608 F605 104(2) . . ?
F606 C608 C605 116(2) . . ?
F704 C608 C605 115(2) . . ?
F705 C608 F704 103(2) . . ?
F705 C608 C605 115(2) . . ?
F706 C608 F704 103(2) . . ?
F706 C608 F705 104(2) . . ?
F706 C608 C605 115(2) . . ?
C610 C609 C614 122(3) . . ?
C610 C609 B600 121(3) . . ?
C614 C609 B600 116(3) . . ?
C609 C610 C611 119(3) . . ?
C610 C611 C612 125(3) . . ?
C610 C611 C615 121(2) . . ?
C612 C611 C615 114(2) . . ?
C613 C612 C611 110(3) . . ?
C612 C613 C614 128(3) . . ?
C612 C613 C616 115(2) . . ?
C614 C613 C616 117(2) . . ?
C609 C614 C613 116(3) . . ?
F607 C615 F608 105(2) . . ?
F607 C615 C611 113.4(18) . . ?
F608 C615 C611 113.5(18) . . ?
F609 C615 F607 105(2) . . ?
F609 C615 F608 105(2) . . ?
F609 C615 C611 113.9(18) . . ?
F707 C615 C611 112.9(18) . . ?
F708 C615 F707 105(2) . . ?
F708 C615 F709 106(2) . . ?
F708 C615 C611 113.9(18) . . ?
F709 C615 F707 105(2) . . ?
F709 C615 C611 113.9(18) . . ?
F610 C616 C613 108(2) . . ?
F611 C616 F610 110(2) . . ?
F611 C616 F612 112(2) . . ?
F611 C616 C613 109(2) . . ?
F612 C616 F610 109(2) . . ?
F612 C616 C613 109(2) . . ?
F710 C616 C613 108(2) . . ?
F711 C616 F710 109(2) . . ?
F711 C616 C613 109(2) . . ?
F712 C616 F710 110(2) . . ?
F712 C616 F711 111(2) . . ?
F712 C616 C613 109(2) . . ?
C618 C617 C622 117(2) . . ?
C618 C617 B600 119(2) . . ?
C622 C617 B600 124(2) . . ?
C617 C618 C619 121(2) . . ?
C620 C619 C618 122(3) . . ?
C623 C619 C618 117(2) . . ?
C623 C619 C620 121(2) . . ?
C619 C620 C621 118(3) . . ?
C620 C621 C622 120(3) . . ?
C620 C621 C624 120(3) . . ?
C622 C621 C624 120(3) . . ?
C617 C622 C621 121(3) . . ?
F613 C623 F614 86.8(19) . . ?
F613 C623 F615 86.9(19) . . ?
F614 C623 F615 86.4(19) . . ?
F713 C623 F714 87.0(19) . . ?
F713 C623 F715 86.8(19) . . ?
F714 C623 F715 86.2(19) . . ?
C619 C623 F613 128.4(16) . . ?
C619 C623 F614 127.5(16) . . ?
C619 C623 F615 126.8(16) . . ?
C619 C623 F713 128.1(16) . . ?
C619 C623 F714 127.3(16) . . ?
C619 C623 F715 127.3(16) . . ?
F616 C624 C621 106(3) . . ?
F617 C624 F616 106(3) . . ?
F617 C624 F618 117(3) . . ?
F617 C624 C621 116(3) . . ?
F618 C624 F616 103(3) . . ?
F618 C624 C621 108(3) . . ?
C626 C625 B600 125(2) . . ?
C630 C625 C626 115(2) . . ?
C630 C625 B600 120(2) . . ?
C627 C626 C625 119(2) . . ?
C626 C627 C631 116(2) . . ?
C628 C627 C626 123(2) . . ?
C628 C627 C631 118(2) . . ?
C629 C628 C627 120(3) . . ?
C628 C629 C630 120(3) . . ?
C628 C629 C632 123(3) . . ?
C630 C629 C632 117(3) . . ?
C629 C630 C625 123(2) . . ?
F619 C631 C627 101(2) . . ?
F620 C631 F619 112(3) . . ?
F620 C631 F621 111(3) . . ?
F620 C631 C627 128(3) . . ?
F621 C631 F619 93(2) . . ?
F621 C631 C627 106(2) . . ?
F622 C632 F623 99(2) . . ?
F622 C632 C629 106(3) . . ?
F623 C632 C629 102(2) . . ?
F624 C632 F622 123(3) . . ?
F624 C632 F623 101(3) . . ?
F624 C632 C629 120(3) . . ?
C601 B600 C609 110(2) . . ?
C601 B600 C625 109(2) . . ?
C617 B600 C601 110(2) . . ?
C617 B600 C609 109(2) . . ?
C617 B600 C625 109(2) . . ?
C625 B600 C609 110(2) . . ?

loop_
_geom_bond_atom_site_label_1
_geom_bond_atom_site_label_2
_geom_bond_distance
_geom_bond_site_symmetry_2
_geom_bond_publ_flag
Rh1 P2 2.287(10) . ?
Rh1 P3 2.209(10) . ?
Rh1 N101 2.148(13) . ?
Rh1 C4 2.20(3) . ?
Rh1 C5 2.11(3) . ?
Rh11 P12 2.310(11) . ?
Rh11 P13 2.265(12) . ?
Rh11 N201 2.120(13) . ?
Rh11 C8 2.11(3) . ?
Rh11 C9 2.15(3) . ?
P2 C107 1.857(13) . ?
P2 C109 1.863(13) . ?
P2 C117 1.851(13) . ?
P3 C108 1.857(13) . ?
P3 C113 1.859(13) . ?
P3 C130 1.856(13) . ?
P12 C207 1.863(13) . ?
P12 C209 1.860(13) . ?
P12 C217 1.860(13) . ?
P13 C208 1.856(13) . ?
P13 C213 1.857(13) . ?
P13 C230 1.851(13) . ?
N101 C102 1.3900 . ?
N101 C106 1.3900 . ?
C102 C103 1.3900 . ?
C102 C107 1.459(18) . ?
C103 C104 1.3900 . ?
C104 C105 1.3900 . ?
C105 C106 1.3900 . ?
C106 C108 1.457(18) . ?
N201 C202 1.3900 . ?
N201 C206 1.3900 . ?
C202 C203 1.3900 . ?
C202 C207 1.463(18) . ?
C203 C204 1.3900 . ?
C204 C205 1.3900 . ?
C205 C206 1.3900 . ?
C206 C208 1.456(18) . ?
C4 C5 1.39(3) . ?
C4 C11 1.46(2) . ?
C5 C6 1.46(2) . ?
C6 C7 1.58(2) . ?
C7 C8 1.46(2) . ?
C8 C9 1.39(3) . ?
C9 C10 1.46(2) . ?
C10 C11 1.58(2) . ?
C109 C110 1.573(14) . ?
C109 C111 1.575(14) . ?
C109 C112 1.576(14) . ?
C113 C114 1.575(14) . ?
C113 C115 1.574(14) . ?
C113 C116 1.576(14) . ?
C117 C118 1.529(13) . ?
C118 C119 1.521(13) . ?
C119 C120 1.518(13) . ?
C120 C121 1.524(13) . ?
C121 C122 1.513(12) . ?
C122 C123 1.520(13) . ?
C123 C124 1.521(13) . ?
C124 C125 1.523(12) . ?
C125 C126 1.523(13) . ?
C126 C127 1.524(13) . ?
C127 C128 1.521(12) . ?
C128 C129 1.526(13) . ?
C129 C130 1.524(12) . ?
C209 C210 1.574(14) . ?
C209 C211 1.570(14) . ?
C209 C212 1.571(14) . ?
C213 C214 1.575(14) . ?
C213 C215 1.571(14) . ?
C213 C216 1.573(14) . ?
C217 C218 1.523(13) . ?
C218 C219 1.519(12) . ?
C219 C220 1.517(12) . ?
C220 C221 1.515(13) . ?
C221 C222 1.522(13) . ?
C222 C223 1.525(13) . ?
C223 C224 1.512(13) . ?
C224 C225 1.505(13) . ?
C225 C226 1.507(12) . ?
C226 C227 1.510(13) . ?
C227 C228 1.513(13) . ?
C228 C229 1.526(13) . ?
C229 C230 1.524(13) . ?
F401 C407 1.41(2) . ?
F402 C407 1.42(2) . ?
F403 C407 1.38(2) . ?
F404 C408 1.29(4) . ?
F405 C408 1.29(4) . ?
F406 C408 1.38(4) . ?
F407 C415 1.34(5) . ?
F408 C415 1.26(5) . ?
F409 C415 1.34(5) . ?
F410 C416 1.34(2) . ?
F411 C416 1.35(2) . ?
F412 C416 1.35(2) . ?
F413 C423 1.29(4) . ?
F414 C423 1.35(4) . ?
F415 C423 1.29(4) . ?
F416 C424 1.34(4) . ?
F417 C424 1.28(4) . ?
F418 C424 1.37(4) . ?
F419 C431 1.41(2) . ?
F420 C431 1.38(2) . ?
F421 C431 1.42(2) . ?
F422 C432 1.373(17) . ?
F423 C432 1.383(18) . ?
F424 C432 1.371(17) . ?
F501 C407 1.40(2) . ?
F502 C407 1.42(2) . ?
F503 C407 1.38(2) . ?
F510 C416 1.34(2) . ?
F511 C416 1.35(2) . ?
F512 C416 1.35(2) . ?
F519 C431 1.41(2) . ?
F520 C431 1.39(2) . ?
F521 C431 1.40(2) . ?
F522 C432 1.379(17) . ?
F523 C432 1.371(17) . ?
F524 C432 1.376(18) . ?
C401 C402 1.34(4) . ?
C401 C406 1.41(4) . ?
C401 B400 1.60(4) . ?
C402 C403 1.44(4) . ?
C403 C404 1.45(4) . ?
C403 C407 1.36(5) . ?
C404 C405 1.41(4) . ?
C405 C406 1.38(4) . ?
C405 C408 1.49(5) . ?
C409 C410 1.42(4) . ?
C409 C414 1.32(4) . ?
C409 B400 1.73(4) . ?
C410 C411 1.39(5) . ?
C411 C412 1.38(5) . ?
C411 C415 1.55(6) . ?
C412 C413 1.41(4) . ?
C413 C414 1.44(4) . ?
C413 C416 1.47(5) . ?
C417 C418 1.46(4) . ?
C417 C422 1.39(4) . ?
C417 B400 1.63(4) . ?
C418 C419 1.34(4) . ?
C419 C420 1.43(4) . ?
C419 C423 1.49(4) . ?
C420 C421 1.41(4) . ?
C421 C422 1.36(4) . ?
C421 C424 1.49(4) . ?
C425 C426 1.36(4) . ?
C425 C430 1.40(4) . ?
C425 B400 1.67(4) . ?
C426 C427 1.43(4) . ?
C427 C428 1.44(4) . ?
C427 C431 1.39(4) . ?
C428 C429 1.40(3) . ?
C429 C430 1.41(3) . ?
C429 C432 1.41(4) . ?
F601 C607 1.32(5) . ?
F602 C607 1.28(5) . ?
F603 C607 1.28(5) . ?
F604 C608 1.38(2) . ?
F605 C608 1.38(2) . ?
F606 C608 1.37(2) . ?
F607 C615 1.39(2) . ?
F608 C615 1.39(2) . ?
F609 C615 1.39(2) . ?
F610 C616 1.30(2) . ?
F611 C616 1.28(2) . ?
F612 C616 1.28(2) . ?
F613 C623 1.49(3) . ?
F614 C623 1.50(3) . ?
F615 C623 1.50(3) . ?
F616 C624 1.40(4) . ?
F617 C624 1.26(4) . ?
F618 C624 1.27(4) . ?
F619 C631 1.41(4) . ?
F620 C631 1.06(4) . ?
F621 C631 1.40(4) . ?
F622 C632 1.35(4) . ?
F623 C632 1.50(4) . ?
F624 C632 1.16(4) . ?
F704 C608 1.38(2) . ?
F705 C608 1.37(2) . ?
F706 C608 1.37(2) . ?
F707 C615 1.39(2) . ?
F708 C615 1.38(2) . ?
F709 C615 1.38(2) . ?
F710 C616 1.30(2) . ?
F711 C616 1.28(2) . ?
F712 C616 1.28(2) . ?
F713 C623 1.49(3) . ?
F714 C623 1.50(3) . ?
F715 C623 1.50(3) . ?
C601 C602 1.40(4) . ?
C601 C606 1.45(4) . ?
C601 B600 1.67(4) . ?
C602 C603 1.42(4) . ?
C603 C604 1.39(5) . ?
C603 C607 1.48(5) . ?
C604 C605 1.44(4) . ?
C605 C606 1.32(4) . ?
C605 C608 1.42(5) . ?
C609 C610 1.34(4) . ?
C609 C614 1.38(4) . ?
C609 B600 1.70(4) . ?
C610 C611 1.38(4) . ?
C611 C612 1.44(4) . ?
C611 C615 1.52(5) . ?
C612 C613 1.36(4) . ?
C613 C614 1.40(4) . ?
C613 C616 1.64(6) . ?
C617 C618 1.38(4) . ?
C617 C622 1.39(4) . ?
C617 B600 1.65(4) . ?
C618 C619 1.41(3) . ?
C619 C620 1.36(4) . ?
C619 C623 1.25(4) . ?
C620 C621 1.38(4) . ?
C621 C622 1.43(4) . ?
C621 C624 1.47(4) . ?
C625 C626 1.45(4) . ?
C625 C630 1.41(3) . ?
C625 B600 1.68(4) . ?
C626 C627 1.38(4) . ?
C627 C628 1.35(4) . ?
C627 C631 1.57(4) . ?
C628 C629 1.35(4) . ?
C629 C630 1.41(4) . ?
C629 C632 1.54(4) . ?

loop_
_twin_individual_id
_twin_individual_mass_fraction_refined
1 0.57(3)
2 0.43(3)

loop_
_exptl_oxdiff_crystal_face_indexfrac_h
_exptl_oxdiff_crystal_face_indexfrac_k
_exptl_oxdiff_crystal_face_indexfrac_l
_exptl_oxdiff_crystal_face_x
_exptl_oxdiff_crystal_face_y
_exptl_oxdiff_crystal_face_z
-0.0699 -0.2140 -22.3972 -0.9571 0.2459 0.1533
-0.2729 0.0940 22.5988 0.9532 -0.2447 -0.1778
-15.3298 -0.3977 12.4451 -0.0946 -0.3982 -0.9124
15.3506 -0.1418 -12.3545 0.1065 0.4431 0.8901
-0.3941 10.4609 -1.7633 -0.2292 -0.8717 0.4331
0.6676 -10.4570 1.5420 0.2310 0.8791 -0.4170
